data_1571542
loop_
_publ_author_name
'Zheng, Xuejuan'
'Huang, Fanping'
'Li, Xinyuan'
'Zhuo, Kaiyue'
'Chen, Dafa'
'Luo, Ming'
'Xia, Haiping'

_publ_section_title
;
 Isomerization reactions of metal vinylidene units.
;
_journal_issue 22
_journal_name_full 'Chemical science'
_journal_page_first 8443
_journal_page_last 8450
_journal_paper_doi 10.1039/d4sc01993h
_journal_volume 15
_journal_year 2024
_chemical_formula_moiety 'C81 H64 Cl N P4 Ru, 2(C24 H20 B)'
_chemical_formula_sum 'C129 H104 B2 Cl N P4 Ru'
_chemical_formula_weight 1950.15
_space_group_crystal_system triclinic
_space_group_IT_number 2
_space_group_name_Hall '-P 1'
_space_group_name_H-M_alt 'P -1'
_atom_sites_solution_hydrogens geom
_atom_sites_solution_primary dual
_audit_creation_date 2023-07-07
_audit_creation_method
;
Olex2 1.5
(compiled 2022.04.07 svn.rca3783a0 for OlexSys, GUI svn.r6498)
;
_audit_update_record
;
2023-12-17 deposited with the CCDC.	2024-04-30 downloaded from the CCDC.
;
_cell_angle_alpha 79.8370(10)
_cell_angle_beta 73.9580(10)
_cell_angle_gamma 87.9760(10)
_cell_formula_units_Z 2
_cell_length_a 17.3296(4)
_cell_length_b 17.6406(4)
_cell_length_c 18.5079(4)
_cell_measurement_reflns_used 9231
_cell_measurement_temperature 100.0
_cell_measurement_theta_max 72.440
_cell_measurement_theta_min 4.274
_cell_volume 5351.8(2)
_computing_cell_refinement 'SAINT V8.40A (Bruker, 2019)'
_computing_data_reduction 'SAINT V8.40A (Bruker, 2019)'
_computing_molecular_graphics 'Olex2 1.5 (Dolomanov et al., 2009)'
_computing_publication_material 'Olex2 1.5 (Dolomanov et al., 2009)'
_computing_structure_refinement 'SHELXL 2019/2 (Sheldrick, 2015)'
_computing_structure_solution 'SHELXT 2018/2 (Sheldrick, 2018)'
_diffrn_ambient_temperature 100.0
_diffrn_detector 'Bruker APEX2 area detector'
_diffrn_detector_area_resol_mean 7.9
_diffrn_detector_type 'CCD area detector'
_diffrn_measured_fraction_theta_full 0.968
_diffrn_measured_fraction_theta_max 0.956
_diffrn_measurement_device 'three-circle diffractometer'
_diffrn_measurement_device_type 'Bruker APEX-II CCD'
_diffrn_measurement_method '\f and \w scans'
_diffrn_radiation_monochromator 'mirror optics'
_diffrn_radiation_probe x-ray
_diffrn_radiation_type CuK\a
_diffrn_radiation_wavelength 1.54178
_diffrn_reflns_av_R_equivalents 0.0360
_diffrn_reflns_av_unetI/netI 0.0426
_diffrn_reflns_Laue_measured_fraction_full 0.968
_diffrn_reflns_Laue_measured_fraction_max 0.956
_diffrn_reflns_limit_h_max 18
_diffrn_reflns_limit_h_min -21
_diffrn_reflns_limit_k_max 21
_diffrn_reflns_limit_k_min -21
_diffrn_reflns_limit_l_max 22
_diffrn_reflns_limit_l_min -22
_diffrn_reflns_number 56028
_diffrn_reflns_point_group_measured_fraction_full 0.968
_diffrn_reflns_point_group_measured_fraction_max 0.956
_diffrn_reflns_theta_full 67.679
_diffrn_reflns_theta_max 72.432
_diffrn_reflns_theta_min 2.522
_diffrn_source 'microfocus sealed X-ray tube'
_diffrn_source_current 1.11
_diffrn_source_power 0.05550000000000001
_diffrn_source_type 'Incoatec I\ms'
_diffrn_source_voltage 50.0
_diffrn_standards_number 0
_exptl_absorpt_coefficient_mu 2.361
_exptl_absorpt_correction_T_max 0.7536
_exptl_absorpt_correction_T_min 0.5117
_exptl_crystal_colour 'metallic brownish orange'
_exptl_crystal_colour_lustre metallic
_exptl_crystal_colour_modifier brownish
_exptl_crystal_colour_primary orange
_exptl_crystal_density_diffrn 1.210
_exptl_crystal_description block
_exptl_crystal_F_000 2032
_exptl_crystal_size_max 0.13
_exptl_crystal_size_mid 0.11
_exptl_crystal_size_min 0.11
_refine_diff_density_max 0.998
_refine_diff_density_min -1.017
_refine_diff_density_rms 0.066
_refine_ls_extinction_method none
_refine_ls_goodness_of_fit_ref 1.032
_refine_ls_hydrogen_treatment constr
_refine_ls_matrix_type full
_refine_ls_number_parameters 1243
_refine_ls_number_reflns 20264
_refine_ls_number_restraints 0
_refine_ls_restrained_S_all 1.032
_refine_ls_R_factor_all 0.0423
_refine_ls_R_factor_gt 0.0392
_refine_ls_shift/su_max 0.001
_refine_ls_shift/su_mean 0.000
_refine_ls_structure_factor_coef Fsqd
_refine_ls_weighting_details 'w=1/[\s^2^(Fo^2^)+(0.0392P)^2^+6.4737P] where P=(Fo^2^+2Fc^2^)/3'
_refine_ls_weighting_scheme calc
_refine_ls_wR_factor_gt 0.0971
_refine_ls_wR_factor_ref 0.0990
_reflns_Friedel_coverage 0.000
_reflns_number_gt 18818
_reflns_number_total 20264
_reflns_threshold_expression 'I > 2\s(I)'
_cod_data_source_file d4sc01993h2.cif
_cod_data_source_block 12
_cod_depositor_comments 'Adding full bibliography for 1571535--1571544.cif.'
_cod_database_code 1571542
_shelx_shelxl_version_number 2019/2
_shelx_space_group_comment
;
The symmetry employed for this shelxl refinement is uniquely defined
by the following loop, which should always be used as a source of
symmetry information in preference to the above space-group names.
They are only intended as comments.
;
_shelx_estimated_absorpt_t_max 0.798
_shelx_estimated_absorpt_t_min 0.798
_olex2_refinement_description
;
1. Fixed Uiso
 At 1.2 times of:
  All C(H) groups
2.a Aromatic/amide H refined with riding coordinates:
 C1(H1), C4(H4), C5(H5), C6(H6), C11(H11), C12(H12), C13(H13), C14(H14),
 C15(H15), C17(H17), C18(H18), C19(H19), C20(H20), C21(H21), C23(H23), C24(H24),
  C25(H25), C26(H26), C27(H27), C29(H29), C30(H30), C31(H31), C32(H32),
 C33(H33), C35(H35), C36(H36), C37(H37), C38(H38), C39(H39), C41(H41), C42(H42),
  C43(H43), C44(H44), C45(H45), C47(H47), C48(H48), C49(H49), C50(H50),
 C51(H51), C53(H53), C54(H54), C55(H55), C56(H56), C57(H57), C59(H59), C60(H60),
  C61(H61), C62(H62), C63(H63), C65(H65), C66(H66), C67(H67), C68(H68),
 C69(H69), C71(H71), C72(H72), C73(H73), C74(H74), C75(H75), C77(H77), C78(H78),
  C79(H79), C80(H80), C81(H81), C83(H83), C84(H84), C85(H85), C86(H86),
 C87(H87), C89(H89), C90(H90), C91(H91), C92(H92), C93(H93), C95(H95), C96(H96),
  C97(H97), C98(H98), C99(H99), C101(H101), C102(H102), C103(H103), C104(H104),
 C105(H105), C107(H107), C108(H108), C109(H109), C110(H110), C111(H111),
 C113(H113), C114(H114), C115(H115), C116(H116), C117(H117), C119(H119),
 C120(H120), C121(H121), C122(H122), C123(H123), C125(H125), C126(H126),
 C127(H127), C128(H128), C129(H129)
;
_smtbx_masks_void_probe_radius 1.2
_smtbx_masks_void_truncation_radius 1.2
_olex2_submission_special_instructions 'No special instructions were received'

loop_
_space_group_symop_operation_xyz
'x, y, z'
'-x, -y, -z'

loop_
_atom_site_label
_atom_site_type_symbol
_atom_site_fract_x
_atom_site_fract_y
_atom_site_fract_z
_atom_site_U_iso_or_equiv
_atom_site_adp_type
_atom_site_occupancy
_atom_site_site_symmetry_order
_atom_site_calc_flag
_atom_site_refinement_flags_posn
_atom_site_refinement_flags_adp
_atom_site_refinement_flags_occupancy
_atom_site_disorder_assembly
_atom_site_disorder_group
Ru1 Ru 0.16903(2) 0.22706(2) 0.37767(2) 0.01104(5) Uani 1 1 d . . . . .
Cl1 Cl 0.12230(3) 0.16875(3) 0.50680(3) 0.01723(10) Uani 1 1 d . . . . .
P1 P 0.24387(3) 0.11150(3) 0.35642(3) 0.01254(10) Uani 1 1 d . . . . .
P2 P 0.08678(3) 0.33361(3) 0.41711(3) 0.01298(10) Uani 1 1 d . . . . .
P3 P 0.01762(3) 0.19396(3) 0.21268(3) 0.01216(10) Uani 1 1 d . . . . .
P4 P 0.39816(3) 0.37551(3) 0.29306(3) 0.01305(10) Uani 1 1 d . . . . .
N1 N 0.20609(10) 0.27699(10) 0.26249(9) 0.0124(3) Uani 1 1 d . . . . .
C1 C 0.08577(12) 0.19614(13) 0.33188(11) 0.0144(4) Uani 1 1 d . . . . .
H1 H 0.042955 0.162871 0.363055 0.017 Uiso 1 1 calc R U . . .
C2 C 0.08863(11) 0.22136(12) 0.25733(11) 0.0131(4) Uani 1 1 d . . . . .
C3 C 0.15994(12) 0.26885(12) 0.21579(11) 0.0132(4) Uani 1 1 d . . . . .
C4 C 0.18444(13) 0.30142(13) 0.13847(11) 0.0163(4) Uani 1 1 d . . . . .
H4 H 0.151867 0.296235 0.105867 0.020 Uiso 1 1 calc R U . . .
C5 C 0.25692(13) 0.34139(13) 0.11001(11) 0.0174(4) Uani 1 1 d . . . . .
H5 H 0.274992 0.362467 0.057195 0.021 Uiso 1 1 calc R U . . .
C6 C 0.30335(12) 0.35085(13) 0.15818(12) 0.0165(4) Uani 1 1 d . . . . .
H6 H 0.352281 0.379604 0.139125 0.020 Uiso 1 1 calc R U . . .
C7 C 0.27679(12) 0.31733(12) 0.23514(11) 0.0139(4) Uani 1 1 d . . . . .
C8 C 0.31329(12) 0.31972(12) 0.29722(11) 0.0143(4) Uani 1 1 d . . . . .
C9 C 0.26726(12) 0.28124(13) 0.36426(12) 0.0158(4) Uani 1 1 d . . . . .
C10 C 0.29694(12) 0.07322(13) 0.42754(11) 0.0169(4) Uani 1 1 d . . . . .
C11 C 0.31948(13) -0.00405(14) 0.43449(12) 0.0209(5) Uani 1 1 d . . . . .
H11 H 0.303429 -0.036882 0.405575 0.025 Uiso 1 1 calc R U . . .
C12 C 0.36550(14) -0.03279(16) 0.48387(14) 0.0271(5) Uani 1 1 d . . . . .
H12 H 0.381161 -0.085183 0.488342 0.032 Uiso 1 1 calc R U . . .
C13 C 0.38846(15) 0.01481(17) 0.52642(14) 0.0302(6) Uani 1 1 d . . . . .
H13 H 0.419639 -0.005126 0.560217 0.036 Uiso 1 1 calc R U . . .
C14 C 0.36629(15) 0.09122(16) 0.52005(14) 0.0283(5) Uani 1 1 d . . . . .
H14 H 0.382283 0.123611 0.549412 0.034 Uiso 1 1 calc R U . . .
C15 C 0.32054(13) 0.12081(14) 0.47065(12) 0.0211(5) Uani 1 1 d . . . . .
H15 H 0.305400 0.173345 0.466289 0.025 Uiso 1 1 calc R U . . .
C16 C 0.18157(12) 0.03021(13) 0.35705(12) 0.0155(4) Uani 1 1 d . . . . .
C17 C 0.11857(13) 0.00713(14) 0.42291(13) 0.0217(5) Uani 1 1 d . . . . .
H17 H 0.110094 0.033743 0.464763 0.026 Uiso 1 1 calc R U . . .
C18 C 0.06846(14) -0.05424(15) 0.42757(14) 0.0258(5) Uani 1 1 d . . . . .
H18 H 0.026718 -0.070080 0.472956 0.031 Uiso 1 1 calc R U . . .
C19 C 0.07896(14) -0.09252(14) 0.36641(14) 0.0241(5) Uani 1 1 d . . . . .
H19 H 0.043352 -0.133265 0.369005 0.029 Uiso 1 1 calc R U . . .
C20 C 0.14161(14) -0.07106(14) 0.30155(13) 0.0230(5) Uani 1 1 d . . . . .
H20 H 0.149381 -0.097715 0.259800 0.028 Uiso 1 1 calc R U . . .
C21 C 0.19337(13) -0.01077(13) 0.29690(12) 0.0188(4) Uani 1 1 d . . . . .
H21 H 0.237012 0.002610 0.252552 0.023 Uiso 1 1 calc R U . . .
C22 C 0.32361(13) 0.11807(13) 0.26671(11) 0.0162(4) Uani 1 1 d . . . . .
C23 C 0.30372(13) 0.13868(13) 0.19754(12) 0.0174(4) Uani 1 1 d . . . . .
H23 H 0.249937 0.151598 0.197918 0.021 Uiso 1 1 calc R U . . .
C24 C 0.36194(14) 0.14043(14) 0.12821(12) 0.0215(5) Uani 1 1 d . . . . .
H24 H 0.347861 0.154637 0.081595 0.026 Uiso 1 1 calc R U . . .
C25 C 0.44053(14) 0.12141(14) 0.12725(13) 0.0227(5) Uani 1 1 d . . . . .
H25 H 0.480068 0.121384 0.080024 0.027 Uiso 1 1 calc R U . . .
C26 C 0.46118(13) 0.10252(14) 0.19504(13) 0.0226(5) Uani 1 1 d . . . . .
H26 H 0.515286 0.090579 0.194156 0.027 Uiso 1 1 calc R U . . .
C27 C 0.40336(13) 0.10080(13) 0.26484(12) 0.0185(4) Uani 1 1 d . . . . .
H27 H 0.418248 0.087862 0.311159 0.022 Uiso 1 1 calc R U . . .
C28 C 0.13026(12) 0.39168(13) 0.46921(11) 0.0154(4) Uani 1 1 d . . . . .
C29 C 0.16725(14) 0.35521(14) 0.52387(13) 0.0215(5) Uani 1 1 d . . . . .
H29 H 0.170867 0.300666 0.532860 0.026 Uiso 1 1 calc R U . . .
C30 C 0.19881(15) 0.39841(16) 0.56517(13) 0.0268(5) Uani 1 1 d . . . . .
H30 H 0.222322 0.373202 0.603501 0.032 Uiso 1 1 calc R U . . .
C31 C 0.19613(15) 0.47809(15) 0.55069(13) 0.0262(5) Uani 1 1 d . . . . .
H31 H 0.219336 0.507507 0.577860 0.031 Uiso 1 1 calc R U . . .
C32 C 0.15964(15) 0.51476(15) 0.49663(14) 0.0269(5) Uani 1 1 d . . . . .
H32 H 0.157857 0.569407 0.486665 0.032 Uiso 1 1 calc R U . . .
C33 C 0.12562(14) 0.47200(14) 0.45691(12) 0.0215(5) Uani 1 1 d . . . . .
H33 H 0.099004 0.497454 0.421117 0.026 Uiso 1 1 calc R U . . .
C34 C -0.01204(13) 0.30476(13) 0.48246(12) 0.0184(4) Uani 1 1 d . . . . .
C35 C -0.06733(14) 0.27092(16) 0.45628(15) 0.0308(6) Uani 1 1 d . . . . .
H35 H -0.053115 0.262064 0.405114 0.037 Uiso 1 1 calc R U . . .
C36 C -0.14355(15) 0.24962(17) 0.50382(17) 0.0365(7) Uani 1 1 d . . . . .
H36 H -0.181529 0.227482 0.484884 0.044 Uiso 1 1 calc R U . . .
C37 C -0.16375(14) 0.26094(16) 0.57918(15) 0.0309(6) Uani 1 1 d . . . . .
H37 H -0.215493 0.246141 0.612146 0.037 Uiso 1 1 calc R U . . .
C38 C -0.10884(15) 0.29349(16) 0.60574(13) 0.0301(6) Uani 1 1 d . . . . .
H38 H -0.122650 0.300745 0.657399 0.036 Uiso 1 1 calc R U . . .
C39 C -0.03301(14) 0.31609(15) 0.55799(12) 0.0236(5) Uani 1 1 d . . . . .
H39 H 0.004365 0.339203 0.576900 0.028 Uiso 1 1 calc R U . . .
C40 C 0.06401(13) 0.40679(13) 0.34275(11) 0.0164(4) Uani 1 1 d . . . . .
C41 C -0.01186(14) 0.43817(14) 0.34881(13) 0.0231(5) Uani 1 1 d . . . . .
H41 H -0.055963 0.417572 0.390299 0.028 Uiso 1 1 calc R U . . .
C42 C -0.02351(16) 0.49937(15) 0.29461(14) 0.0285(5) Uani 1 1 d . . . . .
H42 H -0.075543 0.520424 0.299461 0.034 Uiso 1 1 calc R U . . .
C43 C 0.03998(17) 0.53008(15) 0.23349(13) 0.0277(5) Uani 1 1 d . . . . .
H43 H 0.031591 0.571736 0.196373 0.033 Uiso 1 1 calc R U . . .
C44 C 0.11560(16) 0.49947(14) 0.22713(13) 0.0260(5) Uani 1 1 d . . . . .
H44 H 0.159514 0.520311 0.185564 0.031 Uiso 1 1 calc R U . . .
C45 C 0.12765(14) 0.43828(13) 0.28135(12) 0.0210(5) Uani 1 1 d . . . . .
H45 H 0.179870 0.417680 0.276497 0.025 Uiso 1 1 calc R U . . .
C46 C -0.04167(12) 0.27352(12) 0.18520(11) 0.0142(4) Uani 1 1 d . . . . .
C47 C -0.10932(12) 0.25611(13) 0.16306(11) 0.0169(4) Uani 1 1 d . . . . .
H47 H -0.121845 0.204230 0.162608 0.020 Uiso 1 1 calc R U . . .
C48 C -0.15759(13) 0.31525(14) 0.14190(12) 0.0193(4) Uani 1 1 d . . . . .
H48 H -0.203792 0.303943 0.127363 0.023 Uiso 1 1 calc R U . . .
C49 C -0.13862(13) 0.39097(14) 0.14191(12) 0.0199(5) Uani 1 1 d . . . . .
H49 H -0.171782 0.431366 0.127080 0.024 Uiso 1 1 calc R U . . .
C50 C -0.07166(14) 0.40807(14) 0.16338(12) 0.0204(5) Uani 1 1 d . . . . .
H50 H -0.058901 0.460185 0.162631 0.024 Uiso 1 1 calc R U . . .
C51 C -0.02308(13) 0.34978(13) 0.18597(12) 0.0173(4) Uani 1 1 d . . . . .
H51 H 0.022189 0.361500 0.201732 0.021 Uiso 1 1 calc R U . . .
C52 C 0.07063(12) 0.15306(13) 0.13089(11) 0.0158(4) Uani 1 1 d . . . . .
C53 C 0.12687(13) 0.09640(13) 0.14136(12) 0.0187(4) Uani 1 1 d . . . . .
H53 H 0.137099 0.082288 0.189779 0.022 Uiso 1 1 calc R U . . .
C54 C 0.16772(14) 0.06082(14) 0.08098(14) 0.0247(5) Uani 1 1 d . . . . .
H54 H 0.205866 0.022139 0.087805 0.030 Uiso 1 1 calc R U . . .
C55 C 0.15232(15) 0.08228(15) 0.01022(13) 0.0277(5) Uani 1 1 d . . . . .
H55 H 0.179273 0.057175 -0.030947 0.033 Uiso 1 1 calc R U . . .
C56 C 0.09846(15) 0.13949(15) -0.00072(12) 0.0251(5) Uani 1 1 d . . . . .
H56 H 0.089581 0.154361 -0.049638 0.030 Uiso 1 1 calc R U . . .
C57 C 0.05690(13) 0.17572(14) 0.05936(12) 0.0195(4) Uani 1 1 d . . . . .
H57 H 0.019790 0.215224 0.051798 0.023 Uiso 1 1 calc R U . . .
C58 C -0.05083(12) 0.12331(13) 0.27992(11) 0.0150(4) Uani 1 1 d . . . . .
C59 C -0.11719(13) 0.14940(14) 0.33217(12) 0.0208(5) Uani 1 1 d . . . . .
H59 H -0.125629 0.203020 0.331269 0.025 Uiso 1 1 calc R U . . .
C60 C -0.17025(14) 0.09626(15) 0.38502(13) 0.0238(5) Uani 1 1 d . . . . .
H60 H -0.214808 0.113632 0.420886 0.029 Uiso 1 1 calc R U . . .
C61 C -0.15880(14) 0.01804(14) 0.38595(12) 0.0219(5) Uani 1 1 d . . . . .
H61 H -0.195681 -0.018016 0.422085 0.026 Uiso 1 1 calc R U . . .
C62 C -0.09344(14) -0.00769(14) 0.33409(13) 0.0215(5) Uani 1 1 d . . . . .
H62 H -0.085659 -0.061362 0.334805 0.026 Uiso 1 1 calc R U . . .
C63 C -0.03943(13) 0.04476(13) 0.28121(12) 0.0187(4) Uani 1 1 d . . . . .
H63 H 0.005333 0.026974 0.245886 0.022 Uiso 1 1 calc R U . . .
C64 C 0.48777(12) 0.35080(13) 0.22619(11) 0.0155(4) Uani 1 1 d . . . . .
C65 C 0.55994(13) 0.38656(15) 0.22239(13) 0.0231(5) Uani 1 1 d . . . . .
H65 H 0.560844 0.422233 0.255070 0.028 Uiso 1 1 calc R U . . .
C66 C 0.63020(13) 0.36944(15) 0.17045(13) 0.0247(5) Uani 1 1 d . . . . .
H66 H 0.679271 0.394071 0.167008 0.030 Uiso 1 1 calc R U . . .
C67 C 0.62898(13) 0.31658(14) 0.12364(12) 0.0197(5) Uani 1 1 d . . . . .
H67 H 0.677056 0.305693 0.087606 0.024 Uiso 1 1 calc R U . . .
C68 C 0.55801(13) 0.27957(13) 0.12918(12) 0.0183(4) Uani 1 1 d . . . . .
H68 H 0.557961 0.242561 0.097611 0.022 Uiso 1 1 calc R U . . .
C69 C 0.48654(12) 0.29598(13) 0.18060(12) 0.0170(4) Uani 1 1 d . . . . .
H69 H 0.437899 0.270313 0.184527 0.020 Uiso 1 1 calc R U . . .
C70 C 0.37745(13) 0.47627(13) 0.27140(12) 0.0171(4) Uani 1 1 d . . . . .
C71 C 0.43443(14) 0.52955(14) 0.22461(12) 0.0223(5) Uani 1 1 d . . . . .
H71 H 0.485578 0.512715 0.198511 0.027 Uiso 1 1 calc R U . . .
C72 C 0.41712(16) 0.60756(15) 0.21567(13) 0.0273(5) Uani 1 1 d . . . . .
H72 H 0.456679 0.644077 0.184181 0.033 Uiso 1 1 calc R U . . .
C73 C 0.34229(17) 0.63200(16) 0.25263(16) 0.0331(6) Uani 1 1 d . . . . .
H73 H 0.330522 0.685369 0.246865 0.040 Uiso 1 1 calc R U . . .
C74 C 0.28472(17) 0.57892(17) 0.29787(19) 0.0415(7) Uani 1 1 d . . . . .
H74 H 0.232851 0.595830 0.321986 0.050 Uiso 1 1 calc R U . . .
C75 C 0.30187(14) 0.50125(15) 0.30843(16) 0.0313(6) Uani 1 1 d . . . . .
H75 H 0.262409 0.465073 0.340719 0.038 Uiso 1 1 calc R U . . .
C76 C 0.41493(13) 0.35589(15) 0.38599(12) 0.0205(5) Uani 1 1 d . . . . .
C77 C 0.45577(15) 0.28979(17) 0.40520(14) 0.0307(6) Uani 1 1 d . . . . .
H77 H 0.473056 0.255207 0.370135 0.037 Uiso 1 1 calc R U . . .
C78 C 0.47130(16) 0.2744(2) 0.47628(16) 0.0464(9) Uani 1 1 d . . . . .
H78 H 0.499300 0.229346 0.490103 0.056 Uiso 1 1 calc R U . . .
C79 C 0.44532(16) 0.3258(2) 0.52682(14) 0.0499(10) Uani 1 1 d . . . . .
H79 H 0.456489 0.315837 0.575039 0.060 Uiso 1 1 calc R U . . .
C80 C 0.40429(18) 0.3900(2) 0.50841(14) 0.0429(8) Uani 1 1 d . . . . .
H80 H 0.386142 0.423844 0.544095 0.051 Uiso 1 1 calc R U . . .
C81 C 0.38878(15) 0.40633(17) 0.43771(13) 0.0286(6) Uani 1 1 d . . . . .
H81 H 0.360565 0.451495 0.424613 0.034 Uiso 1 1 calc R U . . .
C82 C 0.76873(13) 0.28006(13) -0.05916(11) 0.0169(4) Uani 1 1 d . . . . .
C83 C 0.81745(13) 0.32827(13) -0.03663(12) 0.0178(4) Uani 1 1 d . . . . .
H83 H 0.865578 0.308111 -0.026241 0.021 Uiso 1 1 calc R U . . .
C84 C 0.79811(13) 0.40433(14) -0.02891(12) 0.0194(4) Uani 1 1 d . . . . .
H84 H 0.832951 0.434955 -0.013886 0.023 Uiso 1 1 calc R U . . .
C85 C 0.72802(14) 0.43531(14) -0.04316(12) 0.0219(5) Uani 1 1 d . . . . .
H85 H 0.714405 0.487080 -0.037907 0.026 Uiso 1 1 calc R U . . .
C86 C 0.67833(14) 0.38995(15) -0.06508(13) 0.0230(5) Uani 1 1 d . . . . .
H86 H 0.630179 0.410648 -0.074963 0.028 Uiso 1 1 calc R U . . .
C87 C 0.69827(13) 0.31369(14) -0.07287(12) 0.0194(4) Uani 1 1 d . . . . .
H87 H 0.662967 0.283639 -0.087942 0.023 Uiso 1 1 calc R U . . .
C88 C 0.73215(13) 0.14720(14) -0.09703(13) 0.0216(5) Uani 1 1 d . . . . .
C89 C 0.68000(14) 0.08683(15) -0.05337(15) 0.0273(5) Uani 1 1 d . . . . .
H89 H 0.682192 0.067700 -0.002680 0.033 Uiso 1 1 calc R U . . .
C90 C 0.62512(16) 0.05391(17) -0.08166(19) 0.0372(6) Uani 1 1 d . . . . .
H90 H 0.591032 0.012937 -0.050139 0.045 Uiso 1 1 calc R U . . .
C91 C 0.61956(17) 0.07975(17) -0.15433(19) 0.0381(7) Uani 1 1 d . . . . .
H91 H 0.581762 0.057263 -0.173212 0.046 Uiso 1 1 calc R U . . .
C92 C 0.67015(17) 0.13942(17) -0.19993(17) 0.0350(6) Uani 1 1 d . . . . .
H92 H 0.667430 0.157960 -0.250562 0.042 Uiso 1 1 calc R U . . .
C93 C 0.72479(15) 0.17187(15) -0.17105(14) 0.0260(5) Uani 1 1 d . . . . .
H93 H 0.758741 0.212703 -0.203037 0.031 Uiso 1 1 calc R U . . .
C94 C 0.80417(14) 0.14732(13) 0.01669(12) 0.0205(5) Uani 1 1 d . . . . .
C95 C 0.73486(16) 0.14005(16) 0.07887(14) 0.0285(5) Uani 1 1 d . . . . .
H95 H 0.686774 0.162978 0.070928 0.034 Uiso 1 1 calc R U . . .
C96 C 0.73332(19) 0.10098(18) 0.15128(15) 0.0386(7) Uani 1 1 d . . . . .
H96 H 0.684705 0.097214 0.191188 0.046 Uiso 1 1 calc R U . . .
C97 C 0.80215(19) 0.06751(16) 0.16566(15) 0.0354(6) Uani 1 1 d . . . . .
H97 H 0.801224 0.039881 0.214847 0.042 Uiso 1 1 calc R U . . .
C98 C 0.87228(17) 0.07518(15) 0.10687(15) 0.0298(5) Uani 1 1 d . . . . .
H98 H 0.920339 0.053009 0.115670 0.036 Uiso 1 1 calc R U . . .
C99 C 0.87294(15) 0.11540(14) 0.03442(14) 0.0243(5) Uani 1 1 d . . . . .
H99 H 0.922419 0.121251 -0.004447 0.029 Uiso 1 1 calc R U . . .
C100 C 0.88434(13) 0.19474(14) -0.13453(12) 0.0182(4) Uani 1 1 d . . . . .
C101 C 0.93326(14) 0.12961(14) -0.14307(13) 0.0228(5) Uani 1 1 d . . . . .
H101 H 0.914616 0.081840 -0.111081 0.027 Uiso 1 1 calc R U . . .
C102 C 1.00795(15) 0.13269(16) -0.19671(14) 0.0283(5) Uani 1 1 d . . . . .
H102 H 1.039954 0.087867 -0.199001 0.034 Uiso 1 1 calc R U . . .
C103 C 1.03623(15) 0.20029(16) -0.24680(14) 0.0295(6) Uani 1 1 d . . . . .
H103 H 1.087516 0.202521 -0.282875 0.035 Uiso 1 1 calc R U . . .
C104 C 0.98792(15) 0.26444(15) -0.24296(13) 0.0256(5) Uani 1 1 d . . . . .
H104 H 1.005011 0.310761 -0.278165 0.031 Uiso 1 1 calc R U . . .
C105 C 0.91424(14) 0.26133(14) -0.18760(12) 0.0205(5) Uani 1 1 d . . . . .
H105 H 0.882767 0.306514 -0.185753 0.025 Uiso 1 1 calc R U . . .
B1 B 0.79801(15) 0.19125(15) -0.06824(14) 0.0184(5) Uani 1 1 d . . . . .
C106 C 0.28502(13) 0.27385(14) 0.78689(13) 0.0219(5) Uani 1 1 d . . . . .
C107 C 0.29835(13) 0.27709(14) 0.70798(13) 0.0206(5) Uani 1 1 d . . . . .
H107 H 0.315503 0.324676 0.674975 0.025 Uiso 1 1 calc R U . . .
C108 C 0.28767(15) 0.21412(15) 0.67585(14) 0.0271(5) Uani 1 1 d . . . . .
H108 H 0.296358 0.219782 0.622182 0.032 Uiso 1 1 calc R U . . .
C109 C 0.26455(18) 0.14349(17) 0.72129(16) 0.0374(7) Uani 1 1 d . . . . .
H109 H 0.257839 0.100104 0.699520 0.045 Uiso 1 1 calc R U . . .
C110 C 0.2513(2) 0.13721(18) 0.79935(16) 0.0461(8) Uani 1 1 d . . . . .
H110 H 0.235397 0.089002 0.831619 0.055 Uiso 1 1 calc R U . . .
C111 C 0.26116(18) 0.20062(16) 0.83086(14) 0.0353(6) Uani 1 1 d . . . . .
H111 H 0.251340 0.194406 0.884682 0.042 Uiso 1 1 calc R U . . .
C112 C 0.35105(13) 0.34239(15) 0.87905(12) 0.0230(5) Uani 1 1 d . . . . .
C113 C 0.37256(14) 0.40873(17) 0.90274(12) 0.0263(5) Uani 1 1 d . . . . .
H113 H 0.350981 0.456860 0.886317 0.032 Uiso 1 1 calc R U . . .
C114 C 0.42378(15) 0.4065(2) 0.94892(13) 0.0368(7) Uani 1 1 d . . . . .
H114 H 0.435522 0.452299 0.964463 0.044 Uiso 1 1 calc R U . . .
C115 C 0.45798(16) 0.3373(2) 0.97249(15) 0.0468(9) Uani 1 1 d . . . . .
H115 H 0.492896 0.335202 1.004324 0.056 Uiso 1 1 calc R U . . .
C116 C 0.44029(17) 0.2716(2) 0.94881(16) 0.0466(9) Uani 1 1 d . . . . .
H116 H 0.464097 0.224156 0.963582 0.056 Uiso 1 1 calc R U . . .
C117 C 0.38777(16) 0.27441(18) 0.90341(15) 0.0340(6) Uani 1 1 d . . . . .
H117 H 0.376393 0.228227 0.888335 0.041 Uiso 1 1 calc R U . . .
C118 C 0.19519(13) 0.36142(13) 0.87955(11) 0.0175(4) Uani 1 1 d . . . . .
C119 C 0.12805(14) 0.33360(15) 0.86371(12) 0.0228(5) Uani 1 1 d . . . . .
H119 H 0.136443 0.307353 0.821613 0.027 Uiso 1 1 calc R U . . .
C120 C 0.04938(14) 0.34259(14) 0.90680(13) 0.0226(5) Uani 1 1 d . . . . .
H120 H 0.005868 0.321494 0.894553 0.027 Uiso 1 1 calc R U . . .
C121 C 0.03469(13) 0.38232(14) 0.96754(12) 0.0217(5) Uani 1 1 d . . . . .
H121 H -0.018694 0.389065 0.996909 0.026 Uiso 1 1 calc R U . . .
C122 C 0.09914(14) 0.41190(14) 0.98450(12) 0.0206(5) Uani 1 1 d . . . . .
H122 H 0.090013 0.439449 1.025742 0.025 Uiso 1 1 calc R U . . .
C123 C 0.17759(13) 0.40156(13) 0.94143(12) 0.0188(4) Uani 1 1 d . . . . .
H123 H 0.220764 0.422428 0.954392 0.023 Uiso 1 1 calc R U . . .
C124 C 0.31578(14) 0.42491(14) 0.75872(12) 0.0207(5) Uani 1 1 d . . . . .
C125 C 0.26559(16) 0.48482(15) 0.74153(13) 0.0265(5) Uani 1 1 d . . . . .
H125 H 0.211274 0.483456 0.771481 0.032 Uiso 1 1 calc R U . . .
C126 C 0.2922(2) 0.54695(16) 0.68179(14) 0.0363(7) Uani 1 1 d . . . . .
H126 H 0.256576 0.587512 0.672954 0.044 Uiso 1 1 calc R U . . .
C127 C 0.3702(2) 0.54927(17) 0.63564(14) 0.0404(8) Uani 1 1 d . . . . .
H127 H 0.388448 0.590843 0.594552 0.048 Uiso 1 1 calc R U . . .
C128 C 0.42152(18) 0.49002(18) 0.65026(14) 0.0364(7) Uani 1 1 d . . . . .
H128 H 0.474994 0.490597 0.618443 0.044 Uiso 1 1 calc R U . . .
C129 C 0.39539(16) 0.42997(16) 0.71091(13) 0.0272(5) Uani 1 1 d . . . . .
H129 H 0.432163 0.390911 0.720690 0.033 Uiso 1 1 calc R U . . .
B2 B 0.28732(15) 0.34980(16) 0.82652(13) 0.0195(5) Uani 1 1 d . . . . .

loop_
_atom_site_aniso_label
_atom_site_aniso_U_11
_atom_site_aniso_U_22
_atom_site_aniso_U_33
_atom_site_aniso_U_23
_atom_site_aniso_U_13
_atom_site_aniso_U_12
Ru1 0.00971(7) 0.01325(8) 0.00839(7) -0.00220(5) 0.00045(5) 0.00183(6)
Cl1 0.0195(2) 0.0172(3) 0.0105(2) -0.00069(17) 0.00195(17) 0.00114(19)
P1 0.0103(2) 0.0141(3) 0.0114(2) -0.00243(18) -0.00007(18) 0.00176(19)
P2 0.0104(2) 0.0164(3) 0.0108(2) -0.00385(19) -0.00005(18) 0.00251(19)
P3 0.0103(2) 0.0143(3) 0.0114(2) -0.00270(19) -0.00184(18) 0.00054(19)
P4 0.0086(2) 0.0177(3) 0.0114(2) -0.00415(19) 0.00084(17) -0.00105(19)
N1 0.0098(8) 0.0138(9) 0.0114(7) -0.0035(6) 0.0011(6) 0.0022(6)
C1 0.0089(9) 0.0194(11) 0.0139(9) -0.0044(8) -0.0007(7) 0.0033(8)
C2 0.0089(9) 0.0170(11) 0.0131(9) -0.0043(8) -0.0016(7) 0.0025(8)
C3 0.0115(9) 0.0147(10) 0.0131(9) -0.0053(8) -0.0016(7) 0.0030(8)
C4 0.0160(10) 0.0190(11) 0.0131(9) -0.0025(8) -0.0031(8) 0.0021(8)
C5 0.0182(10) 0.0193(11) 0.0110(9) -0.0006(8) 0.0009(8) 0.0015(8)
C6 0.0114(9) 0.0168(11) 0.0170(10) -0.0019(8) 0.0025(8) -0.0006(8)
C7 0.0101(9) 0.0142(10) 0.0156(9) -0.0046(8) 0.0003(7) 0.0015(8)
C8 0.0093(9) 0.0156(11) 0.0167(9) -0.0035(8) -0.0007(7) -0.0014(8)
C9 0.0079(9) 0.0168(11) 0.0222(10) -0.0045(8) -0.0024(8) 0.0001(8)
C10 0.0106(9) 0.0227(12) 0.0134(9) 0.0008(8) 0.0006(7) 0.0026(8)
C11 0.0177(10) 0.0220(12) 0.0198(10) -0.0019(9) -0.0014(8) 0.0044(9)
C12 0.0196(11) 0.0280(14) 0.0290(12) 0.0009(10) -0.0038(9) 0.0082(10)
C13 0.0230(12) 0.0399(16) 0.0273(12) 0.0022(11) -0.0122(10) 0.0069(11)
C14 0.0239(12) 0.0362(15) 0.0280(12) -0.0064(11) -0.0121(10) 0.0030(11)
C15 0.0184(10) 0.0244(13) 0.0197(10) -0.0034(9) -0.0045(8) 0.0025(9)
C16 0.0118(9) 0.0153(11) 0.0182(10) -0.0016(8) -0.0028(8) 0.0012(8)
C17 0.0190(10) 0.0205(12) 0.0221(11) -0.0070(9) 0.0025(9) -0.0008(9)
C18 0.0184(11) 0.0240(13) 0.0295(12) -0.0056(10) 0.0034(9) -0.0023(9)
C19 0.0180(11) 0.0167(12) 0.0369(13) -0.0036(10) -0.0070(9) 0.0001(9)
C20 0.0267(12) 0.0180(12) 0.0257(11) -0.0066(9) -0.0080(9) 0.0027(9)
C21 0.0197(10) 0.0175(11) 0.0186(10) -0.0043(8) -0.0037(8) 0.0027(9)
C22 0.0156(10) 0.0148(11) 0.0154(9) -0.0042(8) 0.0011(8) -0.0005(8)
C23 0.0172(10) 0.0174(11) 0.0155(9) -0.0050(8) -0.0001(8) 0.0023(8)
C24 0.0265(12) 0.0191(12) 0.0153(10) -0.0039(8) 0.0012(9) -0.0012(9)
C25 0.0235(11) 0.0204(12) 0.0181(10) -0.0075(9) 0.0074(9) -0.0021(9)
C26 0.0140(10) 0.0230(12) 0.0266(11) -0.0085(9) 0.0040(9) 0.0006(9)
C27 0.0152(10) 0.0197(12) 0.0172(10) -0.0027(8) 0.0005(8) 0.0019(8)
C28 0.0127(9) 0.0197(11) 0.0133(9) -0.0083(8) 0.0006(7) -0.0002(8)
C29 0.0222(11) 0.0211(12) 0.0230(11) -0.0073(9) -0.0071(9) 0.0022(9)
C30 0.0266(12) 0.0347(15) 0.0223(11) -0.0092(10) -0.0100(9) 0.0039(10)
C31 0.0247(12) 0.0315(14) 0.0251(11) -0.0155(10) -0.0044(9) -0.0012(10)
C32 0.0318(13) 0.0223(13) 0.0260(12) -0.0098(10) -0.0036(10) 0.0011(10)
C33 0.0241(11) 0.0218(12) 0.0184(10) -0.0069(9) -0.0039(9) 0.0029(9)
C34 0.0151(10) 0.0180(11) 0.0180(10) -0.0022(8) 0.0011(8) 0.0060(8)
C35 0.0176(11) 0.0388(16) 0.0342(13) -0.0210(12) 0.0052(10) -0.0013(10)
C36 0.0188(12) 0.0376(16) 0.0504(16) -0.0218(13) 0.0045(11) -0.0041(11)
C37 0.0158(11) 0.0283(14) 0.0367(13) -0.0006(11) 0.0091(10) 0.0011(10)
C38 0.0221(12) 0.0400(16) 0.0190(11) 0.0021(10) 0.0040(9) 0.0081(11)
C39 0.0179(11) 0.0320(14) 0.0172(10) -0.0012(9) -0.0011(8) 0.0037(10)
C40 0.0195(10) 0.0166(11) 0.0143(9) -0.0070(8) -0.0043(8) 0.0037(8)
C41 0.0204(11) 0.0255(13) 0.0225(11) -0.0051(9) -0.0045(9) 0.0053(9)
C42 0.0288(13) 0.0262(14) 0.0338(13) -0.0058(10) -0.0151(10) 0.0109(10)
C43 0.0433(15) 0.0196(13) 0.0233(11) -0.0024(9) -0.0160(10) 0.0054(11)
C44 0.0356(13) 0.0191(12) 0.0184(10) -0.0016(9) -0.0002(9) 0.0008(10)
C45 0.0236(11) 0.0164(11) 0.0201(10) -0.0047(9) -0.0010(9) 0.0056(9)
C46 0.0127(9) 0.0171(11) 0.0113(9) -0.0027(8) -0.0008(7) 0.0022(8)
C47 0.0150(10) 0.0196(11) 0.0159(9) -0.0042(8) -0.0034(8) -0.0003(8)
C48 0.0140(10) 0.0268(13) 0.0181(10) -0.0049(9) -0.0057(8) 0.0015(9)
C49 0.0196(10) 0.0207(12) 0.0185(10) -0.0025(9) -0.0050(8) 0.0066(9)
C50 0.0212(11) 0.0173(11) 0.0225(10) -0.0051(9) -0.0049(9) 0.0023(9)
C51 0.0139(10) 0.0206(12) 0.0175(10) -0.0052(8) -0.0035(8) 0.0008(8)
C52 0.0136(9) 0.0184(11) 0.0135(9) -0.0041(8) 0.0003(7) -0.0018(8)
C53 0.0158(10) 0.0195(12) 0.0186(10) -0.0039(8) -0.0009(8) -0.0003(8)
C54 0.0199(11) 0.0195(12) 0.0288(12) -0.0052(10) 0.0034(9) 0.0030(9)
C55 0.0287(12) 0.0291(14) 0.0210(11) -0.0120(10) 0.0053(9) -0.0024(10)
C56 0.0284(12) 0.0309(14) 0.0138(10) -0.0056(9) -0.0004(9) -0.0044(10)
C57 0.0197(10) 0.0215(12) 0.0152(10) -0.0022(8) -0.0021(8) -0.0004(9)
C58 0.0121(9) 0.0191(11) 0.0124(9) -0.0006(8) -0.0026(7) -0.0005(8)
C59 0.0180(10) 0.0209(12) 0.0204(10) -0.0052(9) 0.0004(8) 0.0016(9)
C60 0.0200(11) 0.0263(13) 0.0196(10) -0.0040(9) 0.0032(9) 0.0028(9)
C61 0.0198(11) 0.0242(12) 0.0169(10) 0.0019(9) 0.0003(8) -0.0045(9)
C62 0.0209(11) 0.0180(12) 0.0219(10) -0.0005(9) -0.0016(9) 0.0010(9)
C63 0.0172(10) 0.0182(11) 0.0181(10) -0.0024(8) -0.0012(8) 0.0016(8)
C64 0.0101(9) 0.0227(12) 0.0123(9) -0.0028(8) -0.0007(7) 0.0011(8)
C65 0.0150(10) 0.0345(14) 0.0222(11) -0.0159(10) -0.0017(9) -0.0015(9)
C66 0.0078(9) 0.0384(15) 0.0285(12) -0.0143(10) -0.0001(9) -0.0052(9)
C67 0.0116(9) 0.0272(13) 0.0185(10) -0.0064(9) 0.0001(8) 0.0035(9)
C68 0.0160(10) 0.0216(12) 0.0178(10) -0.0086(9) -0.0022(8) 0.0027(9)
C69 0.0118(9) 0.0189(11) 0.0194(10) -0.0047(8) -0.0022(8) 0.0003(8)
C70 0.0139(10) 0.0209(12) 0.0171(10) -0.0059(8) -0.0035(8) 0.0002(8)
C71 0.0208(11) 0.0258(13) 0.0166(10) -0.0038(9) 0.0011(8) -0.0018(9)
C72 0.0331(13) 0.0215(13) 0.0228(11) 0.0003(9) -0.0019(10) -0.0050(10)
C73 0.0368(14) 0.0198(13) 0.0419(14) -0.0045(11) -0.0107(12) 0.0055(11)
C74 0.0238(13) 0.0266(15) 0.067(2) -0.0112(14) -0.0001(13) 0.0062(11)
C75 0.0155(11) 0.0215(13) 0.0499(15) -0.0066(11) 0.0032(10) -0.0025(9)
C76 0.0125(10) 0.0344(14) 0.0125(9) -0.0023(9) -0.0002(8) -0.0069(9)
C77 0.0223(12) 0.0444(17) 0.0206(11) 0.0020(11) -0.0032(9) 0.0054(11)
C78 0.0202(12) 0.080(3) 0.0286(14) 0.0164(15) -0.0055(11) 0.0027(14)
C79 0.0222(13) 0.110(3) 0.0132(11) 0.0009(14) -0.0027(10) -0.0174(16)
C80 0.0328(14) 0.078(2) 0.0179(12) -0.0141(13) -0.0020(11) -0.0169(15)
C81 0.0247(12) 0.0420(16) 0.0182(11) -0.0099(10) -0.0002(9) -0.0107(11)
C82 0.0151(10) 0.0204(12) 0.0138(9) -0.0047(8) -0.0003(8) 0.0006(8)
C83 0.0134(10) 0.0223(12) 0.0166(10) -0.0051(8) -0.0011(8) 0.0003(8)
C84 0.0198(10) 0.0212(12) 0.0161(9) -0.0047(8) -0.0013(8) -0.0069(9)
C85 0.0283(12) 0.0189(12) 0.0168(10) -0.0048(9) -0.0026(9) 0.0024(9)
C86 0.0206(11) 0.0276(13) 0.0211(10) -0.0064(9) -0.0057(9) 0.0071(9)
C87 0.0174(10) 0.0219(12) 0.0199(10) -0.0082(9) -0.0042(8) 0.0010(9)
C88 0.0172(10) 0.0206(12) 0.0307(12) -0.0139(9) -0.0077(9) 0.0069(9)
C89 0.0214(11) 0.0226(13) 0.0404(14) -0.0104(11) -0.0096(10) 0.0017(10)
C90 0.0277(13) 0.0248(14) 0.0634(19) -0.0116(13) -0.0172(13) 0.0001(11)
C91 0.0297(13) 0.0320(16) 0.0684(19) -0.0254(14) -0.0300(14) 0.0076(11)
C92 0.0389(15) 0.0324(15) 0.0467(15) -0.0214(12) -0.0258(13) 0.0113(12)
C93 0.0256(12) 0.0233(13) 0.0337(12) -0.0136(10) -0.0107(10) 0.0049(10)
C94 0.0234(11) 0.0174(11) 0.0217(10) -0.0081(9) -0.0049(9) -0.0014(9)
C95 0.0260(12) 0.0299(14) 0.0272(12) -0.0053(10) -0.0027(10) -0.0012(10)
C96 0.0431(16) 0.0415(17) 0.0233(12) -0.0011(11) 0.0023(11) -0.0103(13)
C97 0.0563(18) 0.0243(14) 0.0259(12) 0.0037(10) -0.0150(12) -0.0148(12)
C98 0.0433(15) 0.0197(13) 0.0345(13) -0.0056(10) -0.0232(12) -0.0019(11)
C99 0.0301(12) 0.0202(12) 0.0267(11) -0.0087(9) -0.0119(10) 0.0017(10)
C100 0.0171(10) 0.0229(12) 0.0179(10) -0.0095(9) -0.0067(8) 0.0012(9)
C101 0.0233(11) 0.0232(13) 0.0233(11) -0.0106(9) -0.0045(9) 0.0007(9)
C102 0.0220(12) 0.0319(14) 0.0337(13) -0.0184(11) -0.0046(10) 0.0065(10)
C103 0.0216(12) 0.0404(16) 0.0255(12) -0.0171(11) 0.0024(9) 0.0001(11)
C104 0.0275(12) 0.0306(14) 0.0181(10) -0.0074(9) -0.0028(9) -0.0029(10)
C105 0.0205(11) 0.0240(12) 0.0185(10) -0.0081(9) -0.0054(8) 0.0029(9)
B1 0.0171(11) 0.0189(13) 0.0200(11) -0.0068(10) -0.0046(9) 0.0024(9)
C106 0.0172(10) 0.0246(13) 0.0206(10) -0.0055(9) 0.0017(8) -0.0021(9)
C107 0.0174(10) 0.0209(12) 0.0219(11) -0.0064(9) -0.0010(8) -0.0004(9)
C108 0.0252(12) 0.0309(14) 0.0239(11) -0.0115(10) -0.0004(9) -0.0002(10)
C109 0.0467(16) 0.0274(15) 0.0364(14) -0.0173(12) -0.0004(12) -0.0082(12)
C110 0.071(2) 0.0247(15) 0.0317(14) -0.0025(11) 0.0041(14) -0.0177(14)
C111 0.0486(16) 0.0297(15) 0.0209(11) -0.0031(10) 0.0026(11) -0.0123(12)
C112 0.0142(10) 0.0349(14) 0.0134(9) 0.0012(9) 0.0043(8) -0.0055(9)
C113 0.0154(10) 0.0454(16) 0.0140(10) -0.0037(10) 0.0031(8) -0.0088(10)
C114 0.0189(12) 0.072(2) 0.0158(11) -0.0066(12) 0.0028(9) -0.0185(13)
C115 0.0209(13) 0.094(3) 0.0178(12) 0.0112(14) -0.0039(10) -0.0126(15)
C116 0.0269(14) 0.067(2) 0.0309(14) 0.0235(15) -0.0020(11) -0.0020(14)
C117 0.0261(13) 0.0392(16) 0.0267(12) 0.0095(11) 0.0000(10) -0.0029(11)
C118 0.0190(10) 0.0186(11) 0.0127(9) -0.0003(8) -0.0022(8) -0.0021(8)
C119 0.0226(11) 0.0283(13) 0.0179(10) -0.0066(9) -0.0042(9) -0.0027(10)
C120 0.0178(11) 0.0266(13) 0.0247(11) -0.0026(9) -0.0085(9) -0.0045(9)
C121 0.0173(10) 0.0244(12) 0.0198(10) 0.0002(9) -0.0019(8) 0.0024(9)
C122 0.0233(11) 0.0205(12) 0.0159(10) -0.0035(8) -0.0020(8) 0.0002(9)
C123 0.0176(10) 0.0218(12) 0.0168(10) -0.0028(9) -0.0045(8) -0.0034(9)
C124 0.0270(12) 0.0217(12) 0.0138(9) -0.0068(8) -0.0031(8) -0.0079(9)
C125 0.0385(14) 0.0239(13) 0.0192(11) -0.0065(9) -0.0088(10) -0.0063(10)
C126 0.066(2) 0.0221(14) 0.0254(12) -0.0009(10) -0.0211(13) -0.0109(13)
C127 0.075(2) 0.0297(15) 0.0162(11) 0.0008(10) -0.0108(12) -0.0284(15)
C128 0.0474(16) 0.0424(17) 0.0164(11) -0.0092(11) 0.0026(11) -0.0272(14)
C129 0.0305(13) 0.0330(14) 0.0168(10) -0.0096(10) 0.0006(9) -0.0137(11)
B2 0.0179(11) 0.0239(14) 0.0143(10) -0.0020(10) -0.0006(9) -0.0052(10)

loop_
_atom_type_symbol
_atom_type_description
_atom_type_scat_dispersion_real
_atom_type_scat_dispersion_imag
_atom_type_scat_source
C C 0.0181 0.0091 'International Tables Vol C Tables 4.2.6.8 and 6.1.1.4'
H H 0.0000 0.0000 'International Tables Vol C Tables 4.2.6.8 and 6.1.1.4'
B B 0.0090 0.0039 'International Tables Vol C Tables 4.2.6.8 and 6.1.1.4'
Cl Cl 0.3639 0.7018 'International Tables Vol C Tables 4.2.6.8 and 6.1.1.4'
N N 0.0311 0.0180 'International Tables Vol C Tables 4.2.6.8 and 6.1.1.4'
P P 0.2955 0.4335 'International Tables Vol C Tables 4.2.6.8 and 6.1.1.4'
Ru Ru 0.0552 3.2960 'International Tables Vol C Tables 4.2.6.8 and 6.1.1.4'

loop_
_geom_angle_atom_site_label_1
_geom_angle_atom_site_label_2
_geom_angle_atom_site_label_3
_geom_angle
_geom_angle_site_symmetry_1
_geom_angle_site_symmetry_3
_geom_angle_publ_flag
Cl1 Ru1 P1 87.230(17) . . ?
Cl1 Ru1 P2 84.756(17) . . ?
P1 Ru1 P2 171.973(17) . . ?
N1 Ru1 Cl1 177.59(5) . . ?
N1 Ru1 P1 92.95(5) . . ?
N1 Ru1 P2 95.04(5) . . ?
C1 Ru1 Cl1 103.11(6) . . ?
C1 Ru1 P1 91.80(6) . . ?
C1 Ru1 P2 89.57(6) . . ?
C1 Ru1 N1 74.48(8) . . ?
C9 Ru1 Cl1 108.29(7) . . ?
C9 Ru1 P1 89.66(6) . . ?
C9 Ru1 P2 93.28(6) . . ?
C9 Ru1 N1 74.12(8) . . ?
C9 Ru1 C1 148.60(9) . . ?
C10 P1 Ru1 115.53(7) . . ?
C10 P1 C22 102.35(9) . . ?
C16 P1 Ru1 113.46(7) . . ?
C16 P1 C10 103.08(10) . . ?
C16 P1 C22 104.43(10) . . ?
C22 P1 Ru1 116.34(7) . . ?
C28 P2 Ru1 113.74(7) . . ?
C28 P2 C34 103.69(10) . . ?
C28 P2 C40 102.10(10) . . ?
C34 P2 Ru1 113.95(7) . . ?
C40 P2 Ru1 117.88(6) . . ?
C40 P2 C34 103.77(10) . . ?
C2 P3 C46 112.22(10) . . ?
C2 P3 C52 108.66(9) . . ?
C2 P3 C58 108.72(10) . . ?
C46 P3 C52 110.42(10) . . ?
C46 P3 C58 106.96(10) . . ?
C52 P3 C58 109.82(10) . . ?
C8 P4 C64 112.87(10) . . ?
C8 P4 C70 109.84(10) . . ?
C8 P4 C76 107.22(10) . . ?
C64 P4 C70 110.71(10) . . ?
C64 P4 C76 107.51(10) . . ?
C76 P4 C70 108.53(11) . . ?
C3 N1 Ru1 119.90(13) . . ?
C3 N1 C7 120.83(17) . . ?
C7 N1 Ru1 119.26(14) . . ?
Ru1 C1 H1 119.1 . . ?
C2 C1 Ru1 121.89(16) . . ?
C2 C1 H1 119.1 . . ?
C1 C2 P3 123.96(16) . . ?
C1 C2 C3 112.74(18) . . ?
C3 C2 P3 123.14(15) . . ?
N1 C3 C2 110.89(17) . . ?
N1 C3 C4 120.44(19) . . ?
C4 C3 C2 128.63(19) . . ?
C3 C4 H4 120.5 . . ?
C5 C4 C3 119.0(2) . . ?
C5 C4 H4 120.5 . . ?
C4 C5 H5 119.8 . . ?
C4 C5 C6 120.42(19) . . ?
C6 C5 H5 119.8 . . ?
C5 C6 H6 120.6 . . ?
C5 C6 C7 118.77(19) . . ?
C7 C6 H6 120.6 . . ?
N1 C7 C6 120.48(19) . . ?
N1 C7 C8 110.00(17) . . ?
C6 C7 C8 129.49(19) . . ?
C7 C8 P4 126.91(16) . . ?
C9 C8 P4 121.47(17) . . ?
C9 C8 C7 111.04(19) . . ?
C8 C9 Ru1 125.49(17) . . ?
C11 C10 P1 118.96(18) . . ?
C15 C10 P1 121.34(17) . . ?
C15 C10 C11 119.5(2) . . ?
C10 C11 H11 120.0 . . ?
C12 C11 C10 119.9(2) . . ?
C12 C11 H11 120.0 . . ?
C11 C12 H12 119.9 . . ?
C13 C12 C11 120.1(2) . . ?
C13 C12 H12 119.9 . . ?
C12 C13 H13 119.8 . . ?
C14 C13 C12 120.4(2) . . ?
C14 C13 H13 119.8 . . ?
C13 C14 H14 119.9 . . ?
C13 C14 C15 120.1(2) . . ?
C15 C14 H14 119.9 . . ?
C10 C15 H15 120.0 . . ?
C14 C15 C10 120.0(2) . . ?
C14 C15 H15 120.0 . . ?
C17 C16 P1 117.30(17) . . ?
C21 C16 P1 124.27(16) . . ?
C21 C16 C17 118.4(2) . . ?
C16 C17 H17 119.7 . . ?
C18 C17 C16 120.6(2) . . ?
C18 C17 H17 119.7 . . ?
C17 C18 H18 119.8 . . ?
C19 C18 C17 120.4(2) . . ?
C19 C18 H18 119.8 . . ?
C18 C19 H19 120.2 . . ?
C20 C19 C18 119.6(2) . . ?
C20 C19 H19 120.2 . . ?
C19 C20 H20 119.7 . . ?
C19 C20 C21 120.6(2) . . ?
C21 C20 H20 119.7 . . ?
C16 C21 H21 119.8 . . ?
C20 C21 C16 120.4(2) . . ?
C20 C21 H21 119.8 . . ?
C23 C22 P1 119.02(16) . . ?
C27 C22 P1 122.21(16) . . ?
C27 C22 C23 118.73(18) . . ?
C22 C23 H23 119.7 . . ?
C24 C23 C22 120.7(2) . . ?
C24 C23 H23 119.7 . . ?
C23 C24 H24 120.0 . . ?
C25 C24 C23 120.0(2) . . ?
C25 C24 H24 120.0 . . ?
C24 C25 H25 120.1 . . ?
C26 C25 C24 119.87(19) . . ?
C26 C25 H25 120.1 . . ?
C25 C26 H26 119.7 . . ?
C25 C26 C27 120.6(2) . . ?
C27 C26 H26 119.7 . . ?
C22 C27 H27 120.0 . . ?
C26 C27 C22 120.1(2) . . ?
C26 C27 H27 120.0 . . ?
C29 C28 P2 119.56(17) . . ?
C29 C28 C33 118.9(2) . . ?
C33 C28 P2 121.50(17) . . ?
C28 C29 H29 119.9 . . ?
C30 C29 C28 120.2(2) . . ?
C30 C29 H29 119.9 . . ?
C29 C30 H30 119.9 . . ?
C31 C30 C29 120.3(2) . . ?
C31 C30 H30 119.9 . . ?
C30 C31 H31 120.0 . . ?
C32 C31 C30 119.9(2) . . ?
C32 C31 H31 120.0 . . ?
C31 C32 H32 119.9 . . ?
C31 C32 C33 120.2(2) . . ?
C33 C32 H32 119.9 . . ?
C28 C33 H33 119.8 . . ?
C32 C33 C28 120.4(2) . . ?
C32 C33 H33 119.8 . . ?
C35 C34 P2 119.27(17) . . ?
C35 C34 C39 119.0(2) . . ?
C39 C34 P2 121.70(19) . . ?
C34 C35 H35 119.5 . . ?
C34 C35 C36 120.9(2) . . ?
C36 C35 H35 119.5 . . ?
C35 C36 H36 120.2 . . ?
C37 C36 C35 119.6(3) . . ?
C37 C36 H36 120.2 . . ?
C36 C37 H37 120.1 . . ?
C38 C37 C36 119.8(2) . . ?
C38 C37 H37 120.1 . . ?
C37 C38 H38 119.6 . . ?
C37 C38 C39 120.8(2) . . ?
C39 C38 H38 119.6 . . ?
C34 C39 H39 120.1 . . ?
C38 C39 C34 119.9(2) . . ?
C38 C39 H39 120.1 . . ?
C41 C40 P2 123.06(17) . . ?
C41 C40 C45 118.5(2) . . ?
C45 C40 P2 118.02(17) . . ?
C40 C41 H41 119.8 . . ?
C42 C41 C40 120.4(2) . . ?
C42 C41 H41 119.8 . . ?
C41 C42 H42 119.6 . . ?
C43 C42 C41 120.7(2) . . ?
C43 C42 H42 119.6 . . ?
C42 C43 H43 120.4 . . ?
C44 C43 C42 119.3(2) . . ?
C44 C43 H43 120.4 . . ?
C43 C44 H44 119.9 . . ?
C43 C44 C45 120.2(2) . . ?
C45 C44 H44 119.9 . . ?
C40 C45 H45 119.6 . . ?
C44 C45 C40 120.8(2) . . ?
C44 C45 H45 119.6 . . ?
C47 C46 P3 116.96(17) . . ?
C51 C46 P3 122.58(16) . . ?
C51 C46 C47 120.5(2) . . ?
C46 C47 H47 120.3 . . ?
C48 C47 C46 119.4(2) . . ?
C48 C47 H47 120.3 . . ?
C47 C48 H48 119.9 . . ?
C47 C48 C49 120.1(2) . . ?
C49 C48 H48 119.9 . . ?
C48 C49 H49 119.8 . . ?
C50 C49 C48 120.4(2) . . ?
C50 C49 H49 119.8 . . ?
C49 C50 H50 119.7 . . ?
C49 C50 C51 120.6(2) . . ?
C51 C50 H50 119.7 . . ?
C46 C51 H51 120.5 . . ?
C50 C51 C46 119.0(2) . . ?
C50 C51 H51 120.5 . . ?
C53 C52 P3 117.26(16) . . ?
C57 C52 P3 122.33(17) . . ?
C57 C52 C53 120.41(19) . . ?
C52 C53 H53 120.0 . . ?
C54 C53 C52 119.9(2) . . ?
C54 C53 H53 120.0 . . ?
C53 C54 H54 120.3 . . ?
C53 C54 C55 119.4(2) . . ?
C55 C54 H54 120.3 . . ?
C54 C55 H55 119.6 . . ?
C56 C55 C54 120.7(2) . . ?
C56 C55 H55 119.6 . . ?
C55 C56 H56 119.7 . . ?
C55 C56 C57 120.5(2) . . ?
C57 C56 H56 119.7 . . ?
C52 C57 H57 120.5 . . ?
C56 C57 C52 119.0(2) . . ?
C56 C57 H57 120.5 . . ?
C59 C58 P3 118.31(17) . . ?
C63 C58 P3 121.85(15) . . ?
C63 C58 C59 119.8(2) . . ?
C58 C59 H59 120.3 . . ?
C60 C59 C58 119.5(2) . . ?
C60 C59 H59 120.3 . . ?
C59 C60 H60 119.7 . . ?
C61 C60 C59 120.5(2) . . ?
C61 C60 H60 119.7 . . ?
C60 C61 H61 120.0 . . ?
C60 C61 C62 120.0(2) . . ?
C62 C61 H61 120.0 . . ?
C61 C62 H62 119.9 . . ?
C63 C62 C61 120.2(2) . . ?
C63 C62 H62 119.9 . . ?
C58 C63 H63 120.0 . . ?
C62 C63 C58 119.99(19) . . ?
C62 C63 H63 120.0 . . ?
C65 C64 P4 118.04(16) . . ?
C69 C64 P4 121.35(16) . . ?
C69 C64 C65 120.59(18) . . ?
C64 C65 H65 120.3 . . ?
C66 C65 C64 119.4(2) . . ?
C66 C65 H65 120.3 . . ?
C65 C66 H66 119.9 . . ?
C67 C66 C65 120.2(2) . . ?
C67 C66 H66 119.9 . . ?
C66 C67 H67 119.9 . . ?
C68 C67 C66 120.21(19) . . ?
C68 C67 H67 119.9 . . ?
C67 C68 H68 119.6 . . ?
C67 C68 C69 120.7(2) . . ?
C69 C68 H68 119.6 . . ?
C64 C69 H69 120.6 . . ?
C68 C69 C64 118.8(2) . . ?
C68 C69 H69 120.6 . . ?
C71 C70 P4 122.92(17) . . ?
C71 C70 C75 119.6(2) . . ?
C75 C70 P4 117.32(18) . . ?
C70 C71 H71 119.9 . . ?
C70 C71 C72 120.2(2) . . ?
C72 C71 H71 119.9 . . ?
C71 C72 H72 120.0 . . ?
C73 C72 C71 119.9(2) . . ?
C73 C72 H72 120.0 . . ?
C72 C73 H73 120.0 . . ?
C74 C73 C72 120.0(2) . . ?
C74 C73 H73 120.0 . . ?
C73 C74 H74 119.7 . . ?
C73 C74 C75 120.5(2) . . ?
C75 C74 H74 119.7 . . ?
C70 C75 H75 120.2 . . ?
C74 C75 C70 119.7(2) . . ?
C74 C75 H75 120.2 . . ?
C77 C76 P4 118.56(18) . . ?
C77 C76 C81 120.3(2) . . ?
C81 C76 P4 121.1(2) . . ?
C76 C77 H77 120.2 . . ?
C76 C77 C78 119.6(3) . . ?
C78 C77 H77 120.2 . . ?
C77 C78 H78 120.4 . . ?
C79 C78 C77 119.3(3) . . ?
C79 C78 H78 120.4 . . ?
C78 C79 H79 119.4 . . ?
C80 C79 C78 121.2(3) . . ?
C80 C79 H79 119.4 . . ?
C79 C80 H80 119.9 . . ?
C79 C80 C81 120.2(3) . . ?
C81 C80 H80 119.9 . . ?
C76 C81 H81 120.3 . . ?
C80 C81 C76 119.5(3) . . ?
C80 C81 H81 120.3 . . ?
C83 C82 B1 118.98(19) . . ?
C87 C82 C83 115.3(2) . . ?
C87 C82 B1 125.7(2) . . ?
C82 C83 H83 118.6 . . ?
C84 C83 C82 122.8(2) . . ?
C84 C83 H83 118.6 . . ?
C83 C84 H84 120.0 . . ?
C85 C84 C83 120.0(2) . . ?
C85 C84 H84 120.0 . . ?
C84 C85 H85 120.5 . . ?
C86 C85 C84 119.1(2) . . ?
C86 C85 H85 120.5 . . ?
C85 C86 H86 119.7 . . ?
C85 C86 C87 120.6(2) . . ?
C87 C86 H86 119.7 . . ?
C82 C87 H87 118.9 . . ?
C86 C87 C82 122.2(2) . . ?
C86 C87 H87 118.9 . . ?
C89 C88 B1 126.0(2) . . ?
C93 C88 C89 115.0(2) . . ?
C93 C88 B1 118.9(2) . . ?
C88 C89 H89 118.8 . . ?
C90 C89 C88 122.3(3) . . ?
C90 C89 H89 118.8 . . ?
C89 C90 H90 119.5 . . ?
C91 C90 C89 120.9(3) . . ?
C91 C90 H90 119.5 . . ?
C90 C91 H91 120.6 . . ?
C90 C91 C92 118.9(3) . . ?
C92 C91 H91 120.6 . . ?
C91 C92 H92 120.2 . . ?
C91 C92 C93 119.7(3) . . ?
C93 C92 H92 120.2 . . ?
C88 C93 H93 118.4 . . ?
C92 C93 C88 123.2(3) . . ?
C92 C93 H93 118.4 . . ?
C95 C94 B1 119.1(2) . . ?
C99 C94 C95 114.5(2) . . ?
C99 C94 B1 126.4(2) . . ?
C94 C95 H95 118.4 . . ?
C96 C95 C94 123.2(3) . . ?
C96 C95 H95 118.4 . . ?
C95 C96 H96 119.8 . . ?
C97 C96 C95 120.4(3) . . ?
C97 C96 H96 119.8 . . ?
C96 C97 H97 120.8 . . ?
C98 C97 C96 118.5(2) . . ?
C98 C97 H97 120.8 . . ?
C97 C98 H98 119.8 . . ?
C97 C98 C99 120.4(3) . . ?
C99 C98 H98 119.8 . . ?
C94 C99 C98 123.0(2) . . ?
C94 C99 H99 118.5 . . ?
C98 C99 H99 118.5 . . ?
C101 C100 B1 121.9(2) . . ?
C105 C100 C101 114.7(2) . . ?
C105 C100 B1 123.3(2) . . ?
C100 C101 H101 118.8 . . ?
C102 C101 C100 122.4(2) . . ?
C102 C101 H101 118.8 . . ?
C101 C102 H102 119.6 . . ?
C103 C102 C101 120.9(2) . . ?
C103 C102 H102 119.6 . . ?
C102 C103 H103 120.8 . . ?
C104 C103 C102 118.4(2) . . ?
C104 C103 H103 120.8 . . ?
C103 C104 H104 119.9 . . ?
C103 C104 C105 120.2(2) . . ?
C105 C104 H104 119.9 . . ?
C100 C105 H105 118.4 . . ?
C104 C105 C100 123.2(2) . . ?
C104 C105 H105 118.4 . . ?
C82 B1 C88 109.81(18) . . ?
C82 B1 C94 106.75(17) . . ?
C88 B1 C94 111.04(19) . . ?
C100 B1 C82 108.94(19) . . ?
C100 B1 C88 107.43(17) . . ?
C100 B1 C94 112.85(18) . . ?
C107 C106 C111 114.1(2) . . ?
C107 C106 B2 123.7(2) . . ?
C111 C106 B2 121.9(2) . . ?
C106 C107 H107 118.4 . . ?
C108 C107 C106 123.2(2) . . ?
C108 C107 H107 118.4 . . ?
C107 C108 H108 119.8 . . ?
C109 C108 C107 120.5(2) . . ?
C109 C108 H108 119.8 . . ?
C108 C109 H109 120.8 . . ?
C108 C109 C110 118.5(3) . . ?
C110 C109 H109 120.8 . . ?
C109 C110 H110 119.7 . . ?
C109 C110 C111 120.6(3) . . ?
C111 C110 H110 119.7 . . ?
C106 C111 H111 118.4 . . ?
C110 C111 C106 123.1(2) . . ?
C110 C111 H111 118.4 . . ?
C113 C112 B2 119.6(2) . . ?
C117 C112 C113 114.9(2) . . ?
C117 C112 B2 125.5(2) . . ?
C112 C113 H113 118.6 . . ?
C114 C113 C112 122.8(3) . . ?
C114 C113 H113 118.6 . . ?
C113 C114 H114 120.0 . . ?
C113 C114 C115 120.1(3) . . ?
C115 C114 H114 120.0 . . ?
C114 C115 H115 120.6 . . ?
C116 C115 C114 118.9(3) . . ?
C116 C115 H115 120.6 . . ?
C115 C116 H116 119.8 . . ?
C115 C116 C117 120.5(3) . . ?
C117 C116 H116 119.8 . . ?
C112 C117 H117 118.6 . . ?
C116 C117 C112 122.8(3) . . ?
C116 C117 H117 118.6 . . ?
C119 C118 C123 114.94(19) . . ?
C119 C118 B2 121.40(19) . . ?
C123 C118 B2 123.6(2) . . ?
C118 C119 H119 118.4 . . ?
C120 C119 C118 123.1(2) . . ?
C120 C119 H119 118.4 . . ?
C119 C120 H120 120.0 . . ?
C121 C120 C119 120.0(2) . . ?
C121 C120 H120 120.0 . . ?
C120 C121 H121 120.6 . . ?
C122 C121 C120 118.8(2) . . ?
C122 C121 H121 120.6 . . ?
C121 C122 H122 119.8 . . ?
C121 C122 C123 120.5(2) . . ?
C123 C122 H122 119.8 . . ?
C118 C123 H123 118.7 . . ?
C122 C123 C118 122.6(2) . . ?
C122 C123 H123 118.7 . . ?
C125 C124 C129 115.7(2) . . ?
C125 C124 B2 124.6(2) . . ?
C129 C124 B2 119.7(2) . . ?
C124 C125 H125 118.7 . . ?
C124 C125 C126 122.5(3) . . ?
C126 C125 H125 118.7 . . ?
C125 C126 H126 120.0 . . ?
C127 C126 C125 120.0(3) . . ?
C127 C126 H126 120.0 . . ?
C126 C127 H127 120.5 . . ?
C126 C127 C128 119.0(2) . . ?
C128 C127 H127 120.5 . . ?
C127 C128 H128 119.7 . . ?
C129 C128 C127 120.5(3) . . ?
C129 C128 H128 119.7 . . ?
C124 C129 H129 118.9 . . ?
C128 C129 C124 122.2(3) . . ?
C128 C129 H129 118.9 . . ?
C106 B2 C112 113.5(2) . . ?
C106 B2 C118 107.15(18) . . ?
C112 B2 C118 110.09(17) . . ?
C124 B2 C106 108.61(17) . . ?
C124 B2 C112 107.05(19) . . ?
C124 B2 C118 110.42(19) . . ?

loop_
_geom_bond_atom_site_label_1
_geom_bond_atom_site_label_2
_geom_bond_distance
_geom_bond_site_symmetry_2
_geom_bond_publ_flag
Ru1 Cl1 2.3553(5) . ?
Ru1 P1 2.4097(5) . ?
Ru1 P2 2.4119(5) . ?
Ru1 N1 2.0864(16) . ?
Ru1 C1 1.998(2) . ?
Ru1 C9 1.916(2) . ?
P1 C10 1.829(2) . ?
P1 C16 1.822(2) . ?
P1 C22 1.832(2) . ?
P2 C28 1.831(2) . ?
P2 C34 1.831(2) . ?
P2 C40 1.831(2) . ?
P3 C2 1.782(2) . ?
P3 C46 1.794(2) . ?
P3 C52 1.796(2) . ?
P3 C58 1.803(2) . ?
P4 C8 1.775(2) . ?
P4 C64 1.793(2) . ?
P4 C70 1.798(2) . ?
P4 C76 1.795(2) . ?
N1 C3 1.357(3) . ?
N1 C7 1.362(3) . ?
C1 H1 0.9500 . ?
C1 C2 1.361(3) . ?
C2 C3 1.463(3) . ?
C3 C4 1.396(3) . ?
C4 H4 0.9500 . ?
C4 C5 1.385(3) . ?
C5 H5 0.9500 . ?
C5 C6 1.389(3) . ?
C6 H6 0.9500 . ?
C6 C7 1.396(3) . ?
C7 C8 1.464(3) . ?
C8 C9 1.353(3) . ?
C10 C11 1.398(3) . ?
C10 C15 1.396(3) . ?
C11 H11 0.9500 . ?
C11 C12 1.392(3) . ?
C12 H12 0.9500 . ?
C12 C13 1.383(4) . ?
C13 H13 0.9500 . ?
C13 C14 1.382(4) . ?
C14 H14 0.9500 . ?
C14 C15 1.393(3) . ?
C15 H15 0.9500 . ?
C16 C17 1.402(3) . ?
C16 C21 1.397(3) . ?
C17 H17 0.9500 . ?
C17 C18 1.388(3) . ?
C18 H18 0.9500 . ?
C18 C19 1.385(4) . ?
C19 H19 0.9500 . ?
C19 C20 1.383(3) . ?
C20 H20 0.9500 . ?
C20 C21 1.391(3) . ?
C21 H21 0.9500 . ?
C22 C23 1.400(3) . ?
C22 C27 1.397(3) . ?
C23 H23 0.9500 . ?
C23 C24 1.392(3) . ?
C24 H24 0.9500 . ?
C24 C25 1.387(3) . ?
C25 H25 0.9500 . ?
C25 C26 1.380(4) . ?
C26 H26 0.9500 . ?
C26 C27 1.395(3) . ?
C27 H27 0.9500 . ?
C28 C29 1.396(3) . ?
C28 C33 1.398(3) . ?
C29 H29 0.9500 . ?
C29 C30 1.389(3) . ?
C30 H30 0.9500 . ?
C30 C31 1.385(4) . ?
C31 H31 0.9500 . ?
C31 C32 1.383(4) . ?
C32 H32 0.9500 . ?
C32 C33 1.387(3) . ?
C33 H33 0.9500 . ?
C34 C35 1.381(4) . ?
C34 C39 1.392(3) . ?
C35 H35 0.9500 . ?
C35 C36 1.391(3) . ?
C36 H36 0.9500 . ?
C36 C37 1.390(4) . ?
C37 H37 0.9500 . ?
C37 C38 1.369(4) . ?
C38 H38 0.9500 . ?
C38 C39 1.392(3) . ?
C39 H39 0.9500 . ?
C40 C41 1.392(3) . ?
C40 C45 1.394(3) . ?
C41 H41 0.9500 . ?
C41 C42 1.388(4) . ?
C42 H42 0.9500 . ?
C42 C43 1.386(4) . ?
C43 H43 0.9500 . ?
C43 C44 1.382(4) . ?
C44 H44 0.9500 . ?
C44 C45 1.390(3) . ?
C45 H45 0.9500 . ?
C46 C47 1.404(3) . ?
C46 C51 1.398(3) . ?
C47 H47 0.9500 . ?
C47 C48 1.385(3) . ?
C48 H48 0.9500 . ?
C48 C49 1.387(3) . ?
C49 H49 0.9500 . ?
C49 C50 1.385(3) . ?
C50 H50 0.9500 . ?
C50 C51 1.387(3) . ?
C51 H51 0.9500 . ?
C52 C53 1.398(3) . ?
C52 C57 1.396(3) . ?
C53 H53 0.9500 . ?
C53 C54 1.387(3) . ?
C54 H54 0.9500 . ?
C54 C55 1.393(4) . ?
C55 H55 0.9500 . ?
C55 C56 1.377(4) . ?
C56 H56 0.9500 . ?
C56 C57 1.392(3) . ?
C57 H57 0.9500 . ?
C58 C59 1.405(3) . ?
C58 C63 1.390(3) . ?
C59 H59 0.9500 . ?
C59 C60 1.386(3) . ?
C60 H60 0.9500 . ?
C60 C61 1.385(3) . ?
C61 H61 0.9500 . ?
C61 C62 1.388(3) . ?
C62 H62 0.9500 . ?
C62 C63 1.388(3) . ?
C63 H63 0.9500 . ?
C64 C65 1.399(3) . ?
C64 C69 1.395(3) . ?
C65 H65 0.9500 . ?
C65 C66 1.388(3) . ?
C66 H66 0.9500 . ?
C66 C67 1.384(3) . ?
C67 H67 0.9500 . ?
C67 C68 1.383(3) . ?
C68 H68 0.9500 . ?
C68 C69 1.394(3) . ?
C69 H69 0.9500 . ?
C70 C71 1.384(3) . ?
C70 C75 1.396(3) . ?
C71 H71 0.9500 . ?
C71 C72 1.389(4) . ?
C72 H72 0.9500 . ?
C72 C73 1.382(4) . ?
C73 H73 0.9500 . ?
C73 C74 1.379(4) . ?
C74 H74 0.9500 . ?
C74 C75 1.383(4) . ?
C75 H75 0.9500 . ?
C76 C77 1.386(4) . ?
C76 C81 1.395(3) . ?
C77 H77 0.9500 . ?
C77 C78 1.393(4) . ?
C78 H78 0.9500 . ?
C78 C79 1.392(5) . ?
C79 H79 0.9500 . ?
C79 C80 1.358(5) . ?
C80 H80 0.9500 . ?
C80 C81 1.387(4) . ?
C81 H81 0.9500 . ?
C82 C83 1.407(3) . ?
C82 C87 1.405(3) . ?
C82 B1 1.652(3) . ?
C83 H83 0.9500 . ?
C83 C84 1.394(3) . ?
C84 H84 0.9500 . ?
C84 C85 1.387(3) . ?
C85 H85 0.9500 . ?
C85 C86 1.379(3) . ?
C86 H86 0.9500 . ?
C86 C87 1.399(3) . ?
C87 H87 0.9500 . ?
C88 C89 1.402(4) . ?
C88 C93 1.402(4) . ?
C88 B1 1.654(3) . ?
C89 H89 0.9500 . ?
C89 C90 1.392(4) . ?
C90 H90 0.9500 . ?
C90 C91 1.371(5) . ?
C91 H91 0.9500 . ?
C91 C92 1.390(5) . ?
C92 H92 0.9500 . ?
C92 C93 1.391(4) . ?
C93 H93 0.9500 . ?
C94 C95 1.406(3) . ?
C94 C99 1.396(3) . ?
C94 B1 1.655(3) . ?
C95 H95 0.9500 . ?
C95 C96 1.388(4) . ?
C96 H96 0.9500 . ?
C96 C97 1.383(5) . ?
C97 H97 0.9500 . ?
C97 C98 1.381(4) . ?
C98 H98 0.9500 . ?
C98 C99 1.399(4) . ?
C99 H99 0.9500 . ?
C100 C101 1.409(3) . ?
C100 C105 1.403(3) . ?
C100 B1 1.647(3) . ?
C101 H101 0.9500 . ?
C101 C102 1.393(3) . ?
C102 H102 0.9500 . ?
C102 C103 1.386(4) . ?
C103 H103 0.9500 . ?
C103 C104 1.384(4) . ?
C104 H104 0.9500 . ?
C104 C105 1.395(3) . ?
C105 H105 0.9500 . ?
C106 C107 1.405(3) . ?
C106 C111 1.408(4) . ?
C106 B2 1.644(4) . ?
C107 H107 0.9500 . ?
C107 C108 1.389(3) . ?
C108 H108 0.9500 . ?
C108 C109 1.378(4) . ?
C109 H109 0.9500 . ?
C109 C110 1.384(4) . ?
C110 H110 0.9500 . ?
C110 C111 1.385(4) . ?
C111 H111 0.9500 . ?
C112 C113 1.415(4) . ?
C112 C117 1.400(4) . ?
C112 B2 1.649(3) . ?
C113 H113 0.9500 . ?
C113 C114 1.387(4) . ?
C114 H114 0.9500 . ?
C114 C115 1.392(5) . ?
C115 H115 0.9500 . ?
C115 C116 1.380(5) . ?
C116 H116 0.9500 . ?
C116 C117 1.394(4) . ?
C117 H117 0.9500 . ?
C118 C119 1.400(3) . ?
C118 C123 1.409(3) . ?
C118 B2 1.654(3) . ?
C119 H119 0.9500 . ?
C119 C120 1.396(3) . ?
C120 H120 0.9500 . ?
C120 C121 1.388(3) . ?
C121 H121 0.9500 . ?
C121 C122 1.382(3) . ?
C122 H122 0.9500 . ?
C122 C123 1.397(3) . ?
C123 H123 0.9500 . ?
C124 C125 1.394(4) . ?
C124 C129 1.414(3) . ?
C124 B2 1.640(3) . ?
C125 H125 0.9500 . ?
C125 C126 1.401(4) . ?
C126 H126 0.9500 . ?
C126 C127 1.384(5) . ?
C127 H127 0.9500 . ?
C127 C128 1.387(5) . ?
C128 H128 0.9500 . ?
C128 C129 1.386(4) . ?
C129 H129 0.9500 . ?

loop_
_geom_torsion_atom_site_label_1
_geom_torsion_atom_site_label_2
_geom_torsion_atom_site_label_3
_geom_torsion_atom_site_label_4
_geom_torsion
_geom_torsion_site_symmetry_1
_geom_torsion_site_symmetry_2
_geom_torsion_site_symmetry_3
_geom_torsion_site_symmetry_4
_geom_torsion_publ_flag
Ru1 P1 C10 C11 159.57(14) . . . . ?
Ru1 P1 C10 C15 -25.34(19) . . . . ?
Ru1 P1 C16 C17 -57.57(19) . . . . ?
Ru1 P1 C16 C21 123.38(17) . . . . ?
Ru1 P1 C22 C23 -59.2(2) . . . . ?
Ru1 P1 C22 C27 122.95(18) . . . . ?
Ru1 P2 C28 C29 -41.92(18) . . . . ?
Ru1 P2 C28 C33 139.67(15) . . . . ?
Ru1 P2 C34 C35 -66.8(2) . . . . ?
Ru1 P2 C34 C39 113.21(18) . . . . ?
Ru1 P2 C40 C41 137.19(18) . . . . ?
Ru1 P2 C40 C45 -50.0(2) . . . . ?
Ru1 N1 C3 C2 -1.7(2) . . . . ?
Ru1 N1 C3 C4 -179.43(15) . . . . ?
Ru1 N1 C7 C6 179.51(15) . . . . ?
Ru1 N1 C7 C8 -2.1(2) . . . . ?
Ru1 C1 C2 P3 178.40(10) . . . . ?
Ru1 C1 C2 C3 2.9(2) . . . . ?
P1 C10 C11 C12 174.85(17) . . . . ?
P1 C10 C15 C14 -174.99(17) . . . . ?
P1 C16 C17 C18 179.88(19) . . . . ?
P1 C16 C21 C20 -178.47(17) . . . . ?
P1 C22 C23 C24 -176.69(17) . . . . ?
P1 C22 C27 C26 176.44(18) . . . . ?
P2 C28 C29 C30 -178.45(17) . . . . ?
P2 C28 C33 C32 -179.45(17) . . . . ?
P2 C34 C35 C36 -178.7(2) . . . . ?
P2 C34 C39 C38 179.85(19) . . . . ?
P2 C40 C41 C42 172.88(19) . . . . ?
P2 C40 C45 C44 -173.40(19) . . . . ?
P3 C2 C3 N1 -176.21(14) . . . . ?
P3 C2 C3 C4 1.3(3) . . . . ?
P3 C46 C47 C48 179.46(15) . . . . ?
P3 C46 C51 C50 179.57(16) . . . . ?
P3 C52 C53 C54 177.81(18) . . . . ?
P3 C52 C57 C56 -177.88(18) . . . . ?
P3 C58 C59 C60 -179.30(18) . . . . ?
P3 C58 C63 C62 179.79(18) . . . . ?
P4 C8 C9 Ru1 173.93(11) . . . . ?
P4 C64 C65 C66 -179.1(2) . . . . ?
P4 C64 C69 C68 179.50(17) . . . . ?
P4 C70 C71 C72 -173.99(19) . . . . ?
P4 C70 C75 C74 175.6(2) . . . . ?
P4 C76 C77 C78 178.3(2) . . . . ?
P4 C76 C81 C80 -178.7(2) . . . . ?
N1 C3 C4 C5 0.7(3) . . . . ?
N1 C7 C8 P4 -171.08(15) . . . . ?
N1 C7 C8 C9 0.2(2) . . . . ?
C1 C2 C3 N1 -0.6(2) . . . . ?
C1 C2 C3 C4 176.9(2) . . . . ?
C2 P3 C46 C47 -168.13(14) . . . . ?
C2 P3 C46 C51 11.28(19) . . . . ?
C2 P3 C52 C53 49.1(2) . . . . ?
C2 P3 C52 C57 -131.26(19) . . . . ?
C2 P3 C58 C59 84.41(19) . . . . ?
C2 P3 C58 C63 -95.51(19) . . . . ?
C2 C3 C4 C5 -176.6(2) . . . . ?
C3 N1 C7 C6 -0.3(3) . . . . ?
C3 N1 C7 C8 178.05(17) . . . . ?
C3 C4 C5 C6 -1.9(3) . . . . ?
C4 C5 C6 C7 2.0(3) . . . . ?
C5 C6 C7 N1 -0.9(3) . . . . ?
C5 C6 C7 C8 -178.9(2) . . . . ?
C6 C7 C8 P4 7.1(3) . . . . ?
C6 C7 C8 C9 178.4(2) . . . . ?
C7 N1 C3 C2 178.14(17) . . . . ?
C7 N1 C3 C4 0.4(3) . . . . ?
C7 C8 C9 Ru1 2.1(3) . . . . ?
C8 P4 C64 C65 -174.91(18) . . . . ?
C8 P4 C64 C69 3.3(2) . . . . ?
C8 P4 C70 C71 -142.49(19) . . . . ?
C8 P4 C70 C75 42.2(2) . . . . ?
C8 P4 C76 C77 81.3(2) . . . . ?
C8 P4 C76 C81 -99.7(2) . . . . ?
C10 P1 C16 C17 68.11(19) . . . . ?
C10 P1 C16 C21 -110.95(19) . . . . ?
C10 P1 C22 C23 173.92(18) . . . . ?
C10 P1 C22 C27 -4.0(2) . . . . ?
C10 C11 C12 C13 0.5(3) . . . . ?
C11 C10 C15 C14 0.1(3) . . . . ?
C11 C12 C13 C14 -0.3(4) . . . . ?
C12 C13 C14 C15 0.0(4) . . . . ?
C13 C14 C15 C10 0.1(4) . . . . ?
C15 C10 C11 C12 -0.3(3) . . . . ?
C16 P1 C10 C11 35.24(18) . . . . ?
C16 P1 C10 C15 -149.66(17) . . . . ?
C16 P1 C22 C23 66.7(2) . . . . ?
C16 P1 C22 C27 -111.2(2) . . . . ?
C16 C17 C18 C19 -1.4(4) . . . . ?
C17 C16 C21 C20 2.5(3) . . . . ?
C17 C18 C19 C20 2.4(4) . . . . ?
C18 C19 C20 C21 -0.9(4) . . . . ?
C19 C20 C21 C16 -1.6(3) . . . . ?
C21 C16 C17 C18 -1.0(3) . . . . ?
C22 P1 C10 C11 -72.99(18) . . . . ?
C22 P1 C10 C15 102.11(18) . . . . ?
C22 P1 C16 C17 174.76(17) . . . . ?
C22 P1 C16 C21 -4.3(2) . . . . ?
C22 C23 C24 C25 0.2(3) . . . . ?
C23 C22 C27 C26 -1.5(3) . . . . ?
C23 C24 C25 C26 -1.5(4) . . . . ?
C24 C25 C26 C27 1.3(4) . . . . ?
C25 C26 C27 C22 0.2(4) . . . . ?
C27 C22 C23 C24 1.3(3) . . . . ?
C28 P2 C34 C35 169.0(2) . . . . ?
C28 P2 C34 C39 -11.0(2) . . . . ?
C28 P2 C40 C41 -97.4(2) . . . . ?
C28 P2 C40 C45 75.37(19) . . . . ?
C28 C29 C30 C31 -2.1(3) . . . . ?
C29 C28 C33 C32 2.1(3) . . . . ?
C29 C30 C31 C32 2.1(4) . . . . ?
C30 C31 C32 C33 0.1(4) . . . . ?
C31 C32 C33 C28 -2.2(3) . . . . ?
C33 C28 C29 C30 0.0(3) . . . . ?
C34 P2 C28 C29 82.39(18) . . . . ?
C34 P2 C28 C33 -96.03(18) . . . . ?
C34 P2 C40 C41 10.1(2) . . . . ?
C34 P2 C40 C45 -177.07(18) . . . . ?
C34 C35 C36 C37 -1.5(4) . . . . ?
C35 C34 C39 C38 -0.1(4) . . . . ?
C35 C36 C37 C38 0.6(4) . . . . ?
C36 C37 C38 C39 0.6(4) . . . . ?
C37 C38 C39 C34 -0.8(4) . . . . ?
C39 C34 C35 C36 1.2(4) . . . . ?
C40 P2 C28 C29 -169.99(17) . . . . ?
C40 P2 C28 C33 11.60(19) . . . . ?
C40 P2 C34 C35 62.6(2) . . . . ?
C40 P2 C34 C39 -117.3(2) . . . . ?
C40 C41 C42 C43 0.2(4) . . . . ?
C41 C40 C45 C44 -0.3(4) . . . . ?
C41 C42 C43 C44 -0.4(4) . . . . ?
C42 C43 C44 C45 0.3(4) . . . . ?
C43 C44 C45 C40 0.1(4) . . . . ?
C45 C40 C41 C42 0.1(4) . . . . ?
C46 P3 C2 C1 113.55(18) . . . . ?
C46 P3 C2 C3 -71.38(18) . . . . ?
C46 P3 C52 C53 172.57(17) . . . . ?
C46 P3 C52 C57 -7.8(2) . . . . ?
C46 P3 C58 C59 -37.0(2) . . . . ?
C46 P3 C58 C63 143.10(18) . . . . ?
C46 C47 C48 C49 0.7(3) . . . . ?
C47 C46 C51 C50 -1.0(3) . . . . ?
C47 C48 C49 C50 -0.3(3) . . . . ?
C48 C49 C50 C51 -0.7(3) . . . . ?
C49 C50 C51 C46 1.4(3) . . . . ?
C51 C46 C47 C48 0.0(3) . . . . ?
C52 P3 C2 C1 -124.06(18) . . . . ?
C52 P3 C2 C3 51.01(19) . . . . ?
C52 P3 C46 C47 70.48(17) . . . . ?
C52 P3 C46 C51 -110.10(17) . . . . ?
C52 P3 C58 C59 -156.82(17) . . . . ?
C52 P3 C58 C63 23.3(2) . . . . ?
C52 C53 C54 C55 0.2(4) . . . . ?
C53 C52 C57 C56 1.8(3) . . . . ?
C53 C54 C55 C56 1.5(4) . . . . ?
C54 C55 C56 C57 -1.5(4) . . . . ?
C55 C56 C57 C52 -0.1(4) . . . . ?
C57 C52 C53 C54 -1.8(3) . . . . ?
C58 P3 C2 C1 -4.6(2) . . . . ?
C58 P3 C2 C3 170.51(16) . . . . ?
C58 P3 C46 C47 -48.98(17) . . . . ?
C58 P3 C46 C51 130.44(17) . . . . ?
C58 P3 C52 C53 -69.72(19) . . . . ?
C58 P3 C52 C57 109.9(2) . . . . ?
C58 C59 C60 C61 -0.8(4) . . . . ?
C59 C58 C63 C62 -0.1(3) . . . . ?
C59 C60 C61 C62 0.5(4) . . . . ?
C60 C61 C62 C63 0.0(4) . . . . ?
C61 C62 C63 C58 -0.2(4) . . . . ?
C63 C58 C59 C60 0.6(3) . . . . ?
C64 P4 C8 C7 -62.3(2) . . . . ?
C64 P4 C8 C9 127.23(18) . . . . ?
C64 P4 C70 C71 -17.2(2) . . . . ?
C64 P4 C70 C75 167.50(19) . . . . ?
C64 P4 C76 C77 -40.3(2) . . . . ?
C64 P4 C76 C81 138.71(19) . . . . ?
C64 C65 C66 C67 -1.0(4) . . . . ?
C65 C64 C69 C68 -2.3(3) . . . . ?
C65 C66 C67 C68 -1.0(4) . . . . ?
C66 C67 C68 C69 1.4(4) . . . . ?
C67 C68 C69 C64 0.3(3) . . . . ?
C69 C64 C65 C66 2.7(4) . . . . ?
C70 P4 C8 C7 61.8(2) . . . . ?
C70 P4 C8 C9 -108.71(19) . . . . ?
C70 P4 C64 C65 61.5(2) . . . . ?
C70 P4 C64 C69 -120.29(19) . . . . ?
C70 P4 C76 C77 -160.08(19) . . . . ?
C70 P4 C76 C81 18.9(2) . . . . ?
C70 C71 C72 C73 -1.1(4) . . . . ?
C71 C70 C75 C74 0.1(4) . . . . ?
C71 C72 C73 C74 -0.5(4) . . . . ?
C72 C73 C74 C75 1.8(5) . . . . ?
C73 C74 C75 C70 -1.6(5) . . . . ?
C75 C70 C71 C72 1.2(4) . . . . ?
C76 P4 C8 C7 179.51(18) . . . . ?
C76 P4 C8 C9 9.0(2) . . . . ?
C76 P4 C64 C65 -56.9(2) . . . . ?
C76 P4 C64 C69 121.32(19) . . . . ?
C76 P4 C70 C71 100.6(2) . . . . ?
C76 P4 C70 C75 -74.7(2) . . . . ?
C76 C77 C78 C79 0.1(4) . . . . ?
C77 C76 C81 C80 0.3(4) . . . . ?
C77 C78 C79 C80 0.9(5) . . . . ?
C78 C79 C80 C81 -1.3(5) . . . . ?
C79 C80 C81 C76 0.7(4) . . . . ?
C81 C76 C77 C78 -0.7(4) . . . . ?
C82 C83 C84 C85 0.4(3) . . . . ?
C83 C82 C87 C86 0.4(3) . . . . ?
C83 C82 B1 C88 -178.67(18) . . . . ?
C83 C82 B1 C94 60.9(2) . . . . ?
C83 C82 B1 C100 -61.3(2) . . . . ?
C83 C84 C85 C86 -0.1(3) . . . . ?
C84 C85 C86 C87 0.0(3) . . . . ?
C85 C86 C87 C82 -0.1(3) . . . . ?
C87 C82 C83 C84 -0.5(3) . . . . ?
C87 C82 B1 C88 0.6(3) . . . . ?
C87 C82 B1 C94 -119.9(2) . . . . ?
C87 C82 B1 C100 118.0(2) . . . . ?
C88 C89 C90 C91 -0.2(4) . . . . ?
C89 C88 C93 C92 0.0(3) . . . . ?
C89 C88 B1 C82 -110.1(2) . . . . ?
C89 C88 B1 C94 7.7(3) . . . . ?
C89 C88 B1 C100 131.5(2) . . . . ?
C89 C90 C91 C92 0.4(4) . . . . ?
C90 C91 C92 C93 -0.4(4) . . . . ?
C91 C92 C93 C88 0.2(4) . . . . ?
C93 C88 C89 C90 0.1(3) . . . . ?
C93 C88 B1 C82 68.4(2) . . . . ?
C93 C88 B1 C94 -173.75(19) . . . . ?
C93 C88 B1 C100 -49.9(3) . . . . ?
C94 C95 C96 C97 0.8(5) . . . . ?
C95 C94 C99 C98 3.8(4) . . . . ?
C95 C94 B1 C82 60.4(3) . . . . ?
C95 C94 B1 C88 -59.3(3) . . . . ?
C95 C94 B1 C100 -180.0(2) . . . . ?
C95 C96 C97 C98 1.2(4) . . . . ?
C96 C97 C98 C99 -0.6(4) . . . . ?
C97 C98 C99 C94 -2.1(4) . . . . ?
C99 C94 C95 C96 -3.2(4) . . . . ?
C99 C94 B1 C82 -119.6(2) . . . . ?
C99 C94 B1 C88 120.7(2) . . . . ?
C99 C94 B1 C100 0.1(3) . . . . ?
C100 C101 C102 C103 -2.7(4) . . . . ?
C101 C100 C105 C104 -2.3(3) . . . . ?
C101 C100 B1 C82 165.1(2) . . . . ?
C101 C100 B1 C88 -76.0(3) . . . . ?
C101 C100 B1 C94 46.7(3) . . . . ?
C101 C102 C103 C104 -0.9(4) . . . . ?
C102 C103 C104 C105 2.7(4) . . . . ?
C103 C104 C105 C100 -1.1(4) . . . . ?
C105 C100 C101 C102 4.2(3) . . . . ?
C105 C100 B1 C82 -16.3(3) . . . . ?
C105 C100 B1 C88 102.6(2) . . . . ?
C105 C100 B1 C94 -134.7(2) . . . . ?
B1 C82 C83 C84 178.80(19) . . . . ?
B1 C82 C87 C86 -178.9(2) . . . . ?
B1 C88 C89 C90 178.7(2) . . . . ?
B1 C88 C93 C92 -178.8(2) . . . . ?
B1 C94 C95 C96 176.8(3) . . . . ?
B1 C94 C99 C98 -176.2(2) . . . . ?
B1 C100 C101 C102 -177.1(2) . . . . ?
B1 C100 C105 C104 179.0(2) . . . . ?
C106 C107 C108 C109 -1.4(4) . . . . ?
C107 C106 C111 C110 -0.2(4) . . . . ?
C107 C106 B2 C112 -124.4(2) . . . . ?
C107 C106 B2 C118 113.9(2) . . . . ?
C107 C106 B2 C124 -5.4(3) . . . . ?
C107 C108 C109 C110 0.8(4) . . . . ?
C108 C109 C110 C111 0.0(5) . . . . ?
C109 C110 C111 C106 -0.3(5) . . . . ?
C111 C106 C107 C108 1.1(4) . . . . ?
C111 C106 B2 C112 62.3(3) . . . . ?
C111 C106 B2 C118 -59.5(3) . . . . ?
C111 C106 B2 C124 -178.8(2) . . . . ?
C112 C113 C114 C115 1.6(3) . . . . ?
C113 C112 C117 C116 1.2(3) . . . . ?
C113 C112 B2 C106 166.18(18) . . . . ?
C113 C112 B2 C118 -73.7(2) . . . . ?
C113 C112 B2 C124 46.3(2) . . . . ?
C113 C114 C115 C116 0.3(4) . . . . ?
C114 C115 C116 C117 -1.3(4) . . . . ?
C115 C116 C117 C112 0.5(4) . . . . ?
C117 C112 C113 C114 -2.3(3) . . . . ?
C117 C112 B2 C106 -13.6(3) . . . . ?
C117 C112 B2 C118 106.5(2) . . . . ?
C117 C112 B2 C124 -133.4(2) . . . . ?
C118 C119 C120 C121 1.6(4) . . . . ?
C119 C118 C123 C122 0.9(3) . . . . ?
C119 C118 B2 C106 -25.1(3) . . . . ?
C119 C118 B2 C112 -148.9(2) . . . . ?
C119 C118 B2 C124 93.1(3) . . . . ?
C119 C120 C121 C122 -0.5(4) . . . . ?
C120 C121 C122 C123 -0.3(3) . . . . ?
C121 C122 C123 C118 0.1(4) . . . . ?
C123 C118 C119 C120 -1.8(3) . . . . ?
C123 C118 B2 C106 157.2(2) . . . . ?
C123 C118 B2 C112 33.3(3) . . . . ?
C123 C118 B2 C124 -84.7(3) . . . . ?
C124 C125 C126 C127 2.1(4) . . . . ?
C125 C124 C129 C128 -0.9(3) . . . . ?
C125 C124 B2 C106 108.8(2) . . . . ?
C125 C124 B2 C112 -128.3(2) . . . . ?
C125 C124 B2 C118 -8.5(3) . . . . ?
C125 C126 C127 C128 -0.9(4) . . . . ?
C126 C127 C128 C129 -1.0(4) . . . . ?
C127 C128 C129 C124 2.0(4) . . . . ?
C129 C124 C125 C126 -1.1(3) . . . . ?
C129 C124 B2 C106 -68.4(3) . . . . ?
C129 C124 B2 C112 54.5(3) . . . . ?
C129 C124 B2 C118 174.4(2) . . . . ?
B2 C106 C107 C108 -172.7(2) . . . . ?
B2 C106 C111 C110 173.7(3) . . . . ?
B2 C112 C113 C114 177.94(19) . . . . ?
B2 C112 C117 C116 -179.0(2) . . . . ?
B2 C118 C119 C120 -179.7(2) . . . . ?
B2 C118 C123 C122 178.7(2) . . . . ?
B2 C124 C125 C126 -178.4(2) . . . . ?
B2 C124 C129 C128 176.5(2) . . . . ?

loop_
_smtbx_masks_void_nr
_smtbx_masks_void_average_x
_smtbx_masks_void_average_y
_smtbx_masks_void_average_z
_smtbx_masks_void_volume
_smtbx_masks_void_count_electrons
_smtbx_masks_void_content
1 0.000 0.000 0.000 10.9 0.0 ?
2 0.500 0.000 0.500 707.3 195.5 ?
3 0.478 0.444 0.083 7.3 0.0 ?
4 0.522 0.556 0.917 7.3 0.0 ?
